data_1569971
loop_
_publ_author_name
'Jiao, Jianmin'
'Li, Heng'
'Xie, Wang'
'Zhao, Yue'
'Lin, Chen'
'Jiang, Juli'
'Wang, Leyong'

_publ_section_title
;
 Host-guest system of a phosphorylated macrocycle assisting structure
 determination of oily molecules in single-crystal form.
;
_journal_issue 41
_journal_name_full 'Chemical science'
_journal_page_first 11402
_journal_page_last 11409
_journal_paper_doi 10.1039/d3sc02995f
_journal_volume 14
_journal_year 2023
_chemical_absolute_configuration ad
_chemical_formula_moiety 'C45 H39 O9 P3, 2(C5 H12 O)'
_chemical_formula_sum 'C55 H63 O11 P3'
_chemical_formula_weight 992.96
_space_group_crystal_system monoclinic
_space_group_IT_number 4
_space_group_name_Hall 'P 2yb'
_space_group_name_H-M_alt 'P 1 21 1'
_atom_sites_solution_hydrogens geom
_atom_sites_solution_primary dual
_audit_creation_date 2022-06-29
_audit_creation_method
;
Olex2 1.3
(compiled 2020.02.04 svn.rd84adfe8 for OlexSys, GUI svn.r6032)
;
_audit_update_record
;
2023-03-27 deposited with the CCDC.	2023-09-25 downloaded from the CCDC.
;
_cell_angle_alpha 90
_cell_angle_beta 116.4770(10)
_cell_angle_gamma 90
_cell_formula_units_Z 4
_cell_length_a 22.5584(4)
_cell_length_b 10.1939(2)
_cell_length_c 24.3804(4)
_cell_measurement_reflns_used 9123
_cell_measurement_temperature 198.0
_cell_measurement_theta_max 67.92
_cell_measurement_theta_min 4.05
_cell_volume 5018.43(16)
_computing_cell_refinement 'SAINT V8.40B (?, 2016)'
_computing_data_reduction 'SAINT V8.40B (?, 2016)'
_computing_molecular_graphics 'Olex2 1.3 (Dolomanov et al., 2009)'
_computing_publication_material 'Olex2 1.3 (Dolomanov et al., 2009)'
_computing_structure_refinement 'SHELXL 2014/7 (Sheldrick, 2015)'
_computing_structure_solution 'SHELXT 2018/2 (Sheldrick, 2018)'
_diffrn_ambient_temperature 198.0
_diffrn_measured_fraction_theta_full 0.970
_diffrn_measured_fraction_theta_max 0.966
_diffrn_measurement_device_type 'Bruker APEX-II CCD'
_diffrn_measurement_method '\f and \w scans'
_diffrn_radiation_type CuK\a
_diffrn_radiation_wavelength 1.54178
_diffrn_reflns_av_R_equivalents 0.1191
_diffrn_reflns_av_unetI/netI 0.0588
_diffrn_reflns_Laue_measured_fraction_full 0.970
_diffrn_reflns_Laue_measured_fraction_max 0.966
_diffrn_reflns_limit_h_max 27
_diffrn_reflns_limit_h_min -27
_diffrn_reflns_limit_k_max 11
_diffrn_reflns_limit_k_min -12
_diffrn_reflns_limit_l_max 26
_diffrn_reflns_limit_l_min -29
_diffrn_reflns_number 184212
_diffrn_reflns_point_group_measured_fraction_full 0.927
_diffrn_reflns_point_group_measured_fraction_max 0.922
_diffrn_reflns_theta_full 67.679
_diffrn_reflns_theta_max 68.154
_diffrn_reflns_theta_min 2.024
_diffrn_source_current 1.1
_diffrn_source_power 0.055
_diffrn_source_voltage 50.0
_diffrn_standards_number 0
_exptl_absorpt_coefficient_mu 1.592
_exptl_absorpt_correction_type none
_exptl_crystal_density_diffrn 1.314
_exptl_crystal_description block
_exptl_crystal_F_000 2104
_exptl_crystal_size_max 0.12
_exptl_crystal_size_mid 0.11
_exptl_crystal_size_min 0.10
_refine_diff_density_max 0.541
_refine_diff_density_min -0.463
_refine_diff_density_rms 0.063
_refine_ls_abs_structure_details
;
 Flack x determined using 6774 quotients [(I+)-(I-)]/[(I+)+(I-)]
 (Parsons, Flack and Wagner, Acta Cryst. B69 (2013) 249-259).
;
_refine_ls_abs_structure_Flack 0.014(7)
_refine_ls_extinction_method none
_refine_ls_goodness_of_fit_ref 1.046
_refine_ls_hydrogen_treatment constr
_refine_ls_matrix_type full
_refine_ls_number_parameters 1266
_refine_ls_number_reflns 16911
_refine_ls_number_restraints 1
_refine_ls_restrained_S_all 1.046
_refine_ls_R_factor_all 0.0484
_refine_ls_R_factor_gt 0.0430
_refine_ls_shift/su_max 0.001
_refine_ls_shift/su_mean 0.000
_refine_ls_structure_factor_coef Fsqd
_refine_ls_weighting_details 'w=1/[\s^2^(Fo^2^)+(0.0707P)^2^+1.8385P] where P=(Fo^2^+2Fc^2^)/3'
_refine_ls_weighting_scheme calc
_refine_ls_wR_factor_gt 0.1158
_refine_ls_wR_factor_ref 0.1179
_reflns_Friedel_coverage 0.798
_reflns_Friedel_fraction_full 0.879
_reflns_Friedel_fraction_max 0.872
_reflns_number_gt 15969
_reflns_number_total 16911
_reflns_threshold_expression 'I > 2\s(I)'
_cod_data_source_file d3sc02995f2.cif
_cod_data_source_block 1a_CCDC4
_cod_depositor_comments 'Adding full bibliography for 1569950--1569976.cif.'
_cod_original_cell_volume 5018.42(16)
_cod_database_code 1569971
_shelx_shelxl_version_number 2014/7
_shelx_space_group_comment
;
The symmetry employed for this shelxl refinement is uniquely defined
by the following loop, which should always be used as a source of
symmetry information in preference to the above space-group names.
They are only intended as comments.
;
_olex2_refinement_description
;
1. Fixed Uiso
 At 1.2 times of:
  All C(H) groups, All C(H,H) groups
 At 1.5 times of:
  All C(H,H,H) groups, All O(H) groups
2.a Ternary CH refined with riding coordinates:
 C02J(H4), C03F(H9), C03H(H03), C03O(H03V)
2.b Secondary CH2 refined with riding coordinates:
 C00S(H00A,H00B), C00T(H00C,H00D), C011(H01N,H01P), C017(H01A,H01B), C01A(H01R,
 H01S), C02N(H5,H), C02S(H02Z,HC), C03D(H03Z,HH), C03I(H03J,H03K), C03M(H03R,
 H03S), C03N(H03T,H03U), C03P(H10,HK), C03R(H11,HL), C1(H1A,H1B)
2.c Aromatic/amide H refined with riding coordinates:
 C00V(H00V), C00W(H00W), C014(H014), C01B(H01C), C01I(H01T), C01L(H01L),
 C01O(H01O), C01Q(H01Q), C01V(H01V), C025(H025), C026(H026), C027(H027),
 C029(H029), C02B(H02N), C02L(H02L), C02M(H02V), C02P(H02P), C02Q(H02X),
 C02V(H02), C02W(H02W), C02X(H1), C02Y(H2), C030(H030), C031(H031), C035(H035),
 C038(H038), C039(H039), C03A(H03D), C03C(H03E), C03G(H03G)
2.d Tetrahedral OH refined with riding coordinates:
 O010(H010)
2.e Idealised Me refined as rotating group:
 C01G(H01D,H01E,H01F), C01P(H01G,H01H,H01I), C01X(H01J,H01K,H01M), C021(H02A,
 H02B,H02C), C028(H02J,H02K,H02M), C02A(H02D,H02E,H02F), C02E(H02O,H02Q,H02R),
 C02G(H02S,H02T,H02U), C02R(H02Y,HA,HB), C02T(H02G,H02H,H02I), C02Z(H3,HD,HE),
 C032(H8,HF,HG), C034(H03A,H03B,H03C), C03E(H03F,H03H,H03I), C03J(H7,HI,HJ),
 C03K(H03L,H03M,H03N), C03L(H03O,H03P,H03Q), C03Q(H03W,H03X,H03Y), C2(H2A,H2B,
 H2C), C3(H3A,H3B,H3C)
2.f Idealised tetrahedral OH refined as rotating group:
 O00M(H00M), O02H(H6), O033(H033)
;
_olex2_submission_special_instructions 'No special instructions were received'

loop_
_space_group_symop_operation_xyz
'x, y, z'
'-x, y+1/2, -z'

loop_
_atom_site_label
_atom_site_type_symbol
_atom_site_fract_x
_atom_site_fract_y
_atom_site_fract_z
_atom_site_U_iso_or_equiv
_atom_site_adp_type
_atom_site_occupancy
_atom_site_site_symmetry_order
_atom_site_calc_flag
_atom_site_refinement_flags_posn
_atom_site_refinement_flags_adp
_atom_site_refinement_flags_occupancy
_atom_site_disorder_assembly
_atom_site_disorder_group
P001 P 0.70001(4) 0.49296(10) 0.62507(4) 0.0286(2) Uani 1 1 d . . . . .
P002 P 0.98920(4) 0.60086(10) 0.94314(4) 0.0303(2) Uani 1 1 d . . . . .
P003 P 0.36503(5) 0.34120(10) 0.60604(4) 0.0310(2) Uani 1 1 d . . . . .
P004 P 0.64229(4) 0.63631(10) 0.90029(4) 0.0290(2) Uani 1 1 d . . . . .
P005 P 0.29906(5) 0.50041(10) 0.87507(4) 0.0283(2) Uani 1 1 d . . . . .
P006 P 0.01556(4) 0.37432(11) 0.56034(4) 0.0338(2) Uani 1 1 d . . . . .
O007 O 0.29485(14) 0.3574(3) 0.86975(12) 0.0383(6) Uani 1 1 d . . . . .
O008 O 0.23092(12) 0.5751(3) 0.83812(10) 0.0307(6) Uani 1 1 d . . . . .
O009 O 0.65283(12) 0.4220(3) 0.64846(10) 0.0307(6) Uani 1 1 d . . . . .
O00A O 0.60741(11) 0.5314(3) 0.84704(10) 0.0296(6) Uani 1 1 d . . . . .
O00B O 0.97738(11) 0.5009(3) 0.88941(10) 0.0301(6) Uani 1 1 d . . . . .
O00C O 0.04629(12) 0.4406(3) 0.52021(11) 0.0377(6) Uani 1 1 d . . . . .
O00D O 0.70304(11) 0.5587(3) 0.95060(10) 0.0311(6) Uani 1 1 d . . . . .
O00E O 0.34782(12) 0.5655(3) 0.85217(10) 0.0305(6) Uani 1 1 d . . . . .
O00F O 0.02521(11) 0.4819(3) 0.61137(11) 0.0319(6) Uani 1 1 d . . . . .
O00G O 0.95856(11) 0.5275(3) 0.98230(11) 0.0334(6) Uani 1 1 d . . . . .
O00H O 0.04139(15) 0.2458(3) 0.58501(14) 0.0471(7) Uani 1 1 d . . . . .
O00I O 0.65848(14) 0.7593(3) 0.87958(13) 0.0432(7) Uani 1 1 d . . . . .
O00J O 0.39775(12) 0.4535(3) 0.65617(11) 0.0319(6) Uani 1 1 d . . . . .
O00K O 0.30269(12) 0.4117(3) 0.55469(11) 0.0344(6) Uani 1 1 d . . . . .
O00L O 0.35259(15) 0.2199(3) 0.63039(13) 0.0420(7) Uani 1 1 d . . . . .
O00M O 0.3011(2) 0.1287(3) 0.81435(15) 0.0657(9) Uani 1 1 d . . . . .
H00M H 0.2866 0.1913 0.8273 0.099 Uiso 1 1 calc R U . . .
O00N O 0.76952(12) 0.4255(3) 0.66171(10) 0.0320(6) Uani 1 1 d . . . . .
O00O O 0.96374(14) 0.7326(3) 0.92212(13) 0.0432(7) Uani 1 1 d . . . . .
C00P C 0.64711(17) 0.4626(4) 0.70149(15) 0.0273(8) Uani 1 1 d . . . . .
O00Q O 0.70024(14) 0.6364(3) 0.62878(12) 0.0403(7) Uani 1 1 d . . . . .
C00R C 0.77957(17) 0.4709(4) 0.91570(14) 0.0257(7) Uani 1 1 d . . . . .
C00S C 0.86715(16) 0.3684(4) 0.88849(14) 0.0263(7) Uani 1 1 d . . . . .
H00A H 0.8387 0.2894 0.8780 0.032 Uiso 1 1 calc R U . . .
H00B H 0.9131 0.3405 0.9154 0.032 Uiso 1 1 calc R U . . .
C00T C 0.72376(16) 0.3825(4) 0.87204(15) 0.0270(8) Uani 1 1 d . . . . .
H00C H 0.7436 0.2996 0.8669 0.032 Uiso 1 1 calc R U . . .
H00D H 0.6948 0.3605 0.8916 0.032 Uiso 1 1 calc R U . . .
C00U C -0.07092(19) 0.3884(5) 0.51133(17) 0.0380(9) Uani 1 1 d . . . . .
C00V C 0.3540(2) 0.7457(4) 1.02019(19) 0.0384(9) Uani 1 1 d . . . . .
H00V H 0.3530 0.8371 1.0275 0.046 Uiso 1 1 calc R U . . .
C00W C 0.3807(2) 0.6610(5) 1.06846(17) 0.0363(9) Uani 1 1 d . . . . .
H00W H 0.3988 0.6941 1.1091 0.044 Uiso 1 1 calc R U . . .
C00X C 0.58368(18) 0.5730(4) 0.74340(16) 0.0305(8) Uani 1 1 d . . . . .
C00Y C 0.32278(16) 0.5432(4) 0.69268(15) 0.0255(7) Uani 1 1 d . . . . .
C00Z C 0.69217(17) 0.4116(4) 0.75801(16) 0.0267(8) Uani 1 1 d . . . . .
O010 O 0.7741(2) 1.1034(4) 0.6602(2) 0.0837(12) Uani 1 1 d . . . . .
H010 H 0.7635 1.0249 0.6616 0.126 Uiso 1 1 calc R U . . .
C011 C 0.27989(16) 0.5962(4) 0.62880(14) 0.0266(7) Uani 1 1 d . . . . .
H01N H 0.2593 0.6792 0.6327 0.032 Uiso 1 1 calc R U . . .
H01P H 0.3088 0.6169 0.6091 0.032 Uiso 1 1 calc R U . . .
C012 C 0.91910(16) 0.4971(4) 0.83318(15) 0.0272(8) Uani 1 1 d . . . . .
C013 C 0.11366(18) 0.4261(4) 0.53485(16) 0.0333(9) Uani 1 1 d . . . . .
C014 C 0.6398(2) 0.5038(5) 0.49993(17) 0.0378(9) Uani 1 1 d . . . . .
H014 H 0.6350 0.5950 0.5051 0.045 Uiso 1 1 calc R U . . .
C015 C 0.84469(17) 0.4630(4) 0.92364(15) 0.0263(8) Uani 1 1 d . . . . .
C016 C 0.23924(17) 0.4101(4) 0.55310(16) 0.0321(9) Uani 1 1 d . . . . .
C017 C 0.74963(17) 0.3282(4) 0.76115(16) 0.0274(8) Uani 1 1 d . . . . .
H01A H 0.7349 0.2786 0.7224 0.033 Uiso 1 1 calc R U . . .
H01B H 0.7614 0.2637 0.7947 0.033 Uiso 1 1 calc R U . . .
C018 C 0.18345(17) 0.5371(4) 0.77913(15) 0.0277(8) Uani 1 1 d . . . . .
C019 C 0.92251(18) 0.5585(4) 0.78278(17) 0.0309(8) Uani 1 1 d . . . . .
C01A C 0.25236(17) 0.6584(4) 0.73835(16) 0.0269(8) Uani 1 1 d . . . . .
H01R H 0.2668 0.7111 0.7762 0.032 Uiso 1 1 calc R U . . .
H01S H 0.2411 0.7201 0.7038 0.032 Uiso 1 1 calc R U . . .
C01B C 0.6781(2) 0.2901(4) 0.54278(18) 0.0344(9) Uani 1 1 d . . . . .
H01C H 0.7001 0.2348 0.5774 0.041 Uiso 1 1 calc R U . . .
C01C C 0.87761(18) 0.6330(5) 1.00424(16) 0.0374(9) Uani 1 1 d . . . . .
C01D C 0.67152(18) 0.4238(4) 0.55090(16) 0.0286(8) Uani 1 1 d . . . . .
C01E C 0.86965(18) 0.5368(4) 0.72574(16) 0.0312(8) Uani 1 1 d . . . . .
C01F C 0.31009(17) 0.5729(4) 0.74351(15) 0.0243(7) Uani 1 1 d . . . . .
C01G C 0.52864(19) 0.6626(5) 0.73921(18) 0.0396(9) Uani 1 1 d . . . . .
H01D H 0.5011 0.6172 0.7550 0.059 Uiso 1 1 calc R U . . .
H01E H 0.5014 0.6872 0.6963 0.059 Uiso 1 1 calc R U . . .
H01F H 0.5476 0.7417 0.7636 0.059 Uiso 1 1 calc R U . . .
C01H C 0.40882(16) 0.4432(4) 0.81070(15) 0.0285(8) Uani 1 1 d . . . . .
C01I C -0.1821(2) 0.3311(6) 0.4912(2) 0.0567(14) Uani 1 1 d . . . . .
H01T H -0.2119 0.2825 0.5013 0.068 Uiso 1 1 calc R U . . .
C01J C 0.13711(16) 0.5597(4) 0.67037(15) 0.0254(7) Uani 1 1 d . . . . .
C01K C 0.19033(16) 0.5823(4) 0.72849(15) 0.0253(7) Uani 1 1 d . . . . .
C01L C 0.5273(2) 0.7075(5) 0.90389(19) 0.0417(10) Uani 1 1 d . . . . .
H01L H 0.5138 0.7373 0.8631 0.050 Uiso 1 1 calc R U . . .
C01M C 0.86478(17) 0.4258(4) 0.82982(15) 0.0267(8) Uani 1 1 d . . . . .
C01N C 0.58808(17) 0.6460(4) 0.93558(16) 0.0307(8) Uani 1 1 d . . . . .
C01O C 0.6151(2) 0.4508(5) 0.44138(18) 0.0436(11) Uani 1 1 d . . . . .
H01O H 0.5937 0.5059 0.4066 0.052 Uiso 1 1 calc R U . . .
C01P C 0.98030(19) 0.6429(5) 0.79203(18) 0.0434(10) Uani 1 1 d . . . . .
H01G H 0.9646 0.7300 0.7746 0.065 Uiso 1 1 calc R U . . .
H01H H 1.0046 0.6029 0.7716 0.065 Uiso 1 1 calc R U . . .
H01I H 1.0096 0.6511 0.8360 0.065 Uiso 1 1 calc R U . . .
C01Q C 0.6076(2) 0.6027(5) 0.99551(17) 0.0374(9) Uani 1 1 d . . . . .
H01Q H 0.6492 0.5608 1.0175 0.045 Uiso 1 1 calc R U . . .
C01R C 0.62557(17) 0.5157(4) 0.79886(15) 0.0279(8) Uani 1 1 d . . . . .
C01S C 0.68059(16) 0.4386(4) 0.80863(15) 0.0251(7) Uani 1 1 d . . . . .
C01T C 0.37862(17) 0.4690(4) 0.70437(15) 0.0280(8) Uani 1 1 d . . . . .
C01U C 0.59449(17) 0.5437(4) 0.69222(15) 0.0291(8) Uani 1 1 d . . . . .
C01V C 1.1006(2) 0.4886(5) 1.03646(19) 0.0451(11) Uani 1 1 d . . . . .
H01V H 1.0714 0.4350 1.0452 0.054 Uiso 1 1 calc R U . . .
C01W C 0.15945(18) 0.5112(4) 0.57798(15) 0.0291(8) Uani 1 1 d . . . . .
C01X C 0.9321(2) 0.7120(6) 1.05329(19) 0.0532(13) Uani 1 1 d . . . . .
H01J H 0.9259 0.8051 1.0422 0.080 Uiso 1 1 calc R U . . .
H01K H 0.9751 0.6827 1.0570 0.080 Uiso 1 1 calc R U . . .
H01M H 0.9306 0.6994 1.0925 0.080 Uiso 1 1 calc R U . . .
C01Y C 0.81141(17) 0.4067(4) 0.77165(15) 0.0261(7) Uani 1 1 d . . . . .
C01Z C 0.32927(17) 0.5656(4) 0.95077(16) 0.0266(8) Uani 1 1 d . . . . .
C020 C 0.8119(2) 0.6435(5) 0.99469(17) 0.0369(9) Uani 1 1 d . . . . .
C021 C 0.8689(2) 0.5951(6) 0.66821(17) 0.0455(11) Uani 1 1 d . . . . .
H02A H 0.8358 0.6653 0.6528 0.068 Uiso 1 1 calc R U . . .
H02B H 0.8578 0.5267 0.6369 0.068 Uiso 1 1 calc R U . . .
H02C H 0.9128 0.6312 0.6778 0.068 Uiso 1 1 calc R U . . .
C022 C 0.4185(2) 0.3312(4) 0.56991(18) 0.0359(9) Uani 1 1 d . . . . .
C023 C 0.76592(17) 0.5592(4) 0.95190(15) 0.0298(8) Uani 1 1 d . . . . .
C024 C 0.81770(17) 0.4608(4) 0.72169(15) 0.0293(8) Uani 1 1 d . . . . .
C025 C 0.5051(2) 0.6826(6) 0.9905(2) 0.0532(13) Uani 1 1 d . . . . .
H025 H 0.4766 0.6951 1.0093 0.064 Uiso 1 1 calc R U . . .
C026 C 0.5657(2) 0.6212(6) 1.02260(19) 0.0486(11) Uani 1 1 d . . . . .
H026 H 0.5785 0.5917 1.0633 0.058 Uiso 1 1 calc R U . . .
C027 C 0.32799(19) 0.6993(4) 0.96015(18) 0.0324(9) Uani 1 1 d . . . . .
H027 H 0.3098 0.7581 0.9264 0.039 Uiso 1 1 calc R U . . .
C028 C 0.45133(18) 0.3883(5) 0.87333(16) 0.0364(9) Uani 1 1 d . . . . .
H02J H 0.4500 0.2923 0.8715 0.055 Uiso 1 1 calc R U . . .
H02K H 0.4346 0.4186 0.9020 0.055 Uiso 1 1 calc R U . . .
H02M H 0.4971 0.4184 0.8873 0.055 Uiso 1 1 calc R U . . .
C029 C 1.1193(2) 0.6609(5) 0.97906(19) 0.0424(10) Uani 1 1 d . . . . .
H029 H 1.1028 0.7272 0.9485 0.051 Uiso 1 1 calc R U . . .
C02A C 0.7906(2) 0.7371(6) 1.0298(2) 0.0540(13) Uani 1 1 d . . . . .
H02D H 0.7764 0.6877 1.0564 0.081 Uiso 1 1 calc R U . . .
H02E H 0.7537 0.7906 1.0012 0.081 Uiso 1 1 calc R U . . .
H02F H 0.8278 0.7942 1.0550 0.081 Uiso 1 1 calc R U . . .
C02B C -0.2063(2) 0.4156(6) 0.4428(2) 0.0554(13) Uani 1 1 d . . . . .
H02N H -0.2527 0.4270 0.4198 0.067 Uiso 1 1 calc R U . . .
C02C C 0.22540(17) 0.5043(4) 0.58709(15) 0.0281(8) Uani 1 1 d . . . . .
C02D C 0.08293(17) 0.4914(4) 0.66841(16) 0.0297(8) Uani 1 1 d . . . . .
C02E C 0.2181(2) 0.2187(6) 0.4819(2) 0.0536(12) Uani 1 1 d . . . . .
H02O H 0.2330 0.2618 0.4543 0.080 Uiso 1 1 calc R U . . .
H02Q H 0.1816 0.1587 0.4583 0.080 Uiso 1 1 calc R U . . .
H02R H 0.2549 0.1692 0.5131 0.080 Uiso 1 1 calc R U . . .
C02F C 0.1945(2) 0.3219(5) 0.51280(18) 0.0387(10) Uani 1 1 d . . . . .
C02G C 0.47816(19) 0.3296(4) 0.76684(18) 0.0373(9) Uani 1 1 d . . . . .
H02S H 0.5157 0.3437 0.8071 0.056 Uiso 1 1 calc R U . . .
H02T H 0.4913 0.3518 0.7347 0.056 Uiso 1 1 calc R U . . .
H02U H 0.4645 0.2374 0.7628 0.056 Uiso 1 1 calc R U . . .
O02H O 0.2567(2) -0.0638(5) 0.8638(3) 0.1092(18) Uani 1 1 d . . . . .
H6 H 0.2709 -0.0147 0.8445 0.164 Uiso 1 1 calc R U . . .
C02I C 0.13006(18) 0.4650(4) 0.77676(17) 0.0337(9) Uani 1 1 d . . . . .
C02J C 0.2958(3) 0.1608(4) 0.7551(2) 0.0562(12) Uani 1 1 d . . . . .
H4 H 0.3314 0.2258 0.7612 0.067 Uiso 1 1 calc R U . . .
C02K C 0.42125(17) 0.4156(4) 0.76060(17) 0.0284(8) Uani 1 1 d . . . . .
C02L C 0.6527(2) 0.2382(4) 0.48437(17) 0.0365(9) Uani 1 1 d . . . . .
H02L H 0.6565 0.1469 0.4788 0.044 Uiso 1 1 calc R U . . .
C02M C 0.3559(2) 0.4794(4) 0.99942(17) 0.0353(9) Uani 1 1 d . . . . .
H02V H 0.3565 0.3879 0.9923 0.042 Uiso 1 1 calc R U . . .
C02N C 0.3103(2) 0.0395(5) 0.72919(19) 0.0510(11) Uani 1 1 d . . . . .
H5 H 0.3086 0.0602 0.6888 0.061 Uiso 1 1 calc R U . . .
H H 0.2755 -0.0265 0.7226 0.061 Uiso 1 1 calc R U . . .
C02O C 0.35466(17) 0.5242(4) 0.80030(15) 0.0273(8) Uani 1 1 d . . . . .
C02P C 1.1684(2) 0.4731(7) 1.0693(2) 0.0618(15) Uani 1 1 d . . . . .
H02P H 1.1857 0.4092 1.1009 0.074 Uiso 1 1 calc R U . . .
C02Q C -0.0957(2) 0.4702(5) 0.46129(19) 0.0488(12) Uani 1 1 d . . . . .
H02X H -0.0664 0.5171 0.4500 0.059 Uiso 1 1 calc R U . . .
C02R C 0.01824(19) 0.3580(5) 0.70999(19) 0.0443(10) Uani 1 1 d . . . . .
H02Y H -0.0221 0.3980 0.6786 0.066 Uiso 1 1 calc R U . . .
HA H 0.0154 0.3543 0.7489 0.066 Uiso 1 1 calc R U . . .
HB H 0.0229 0.2689 0.6973 0.066 Uiso 1 1 calc R U . . .
C02S C 0.13594(17) 0.6101(4) 0.61101(15) 0.0300(8) Uani 1 1 d . . . . .
H02Z H 0.1643 0.6892 0.6204 0.036 Uiso 1 1 calc R U . . .
HC H 0.0901 0.6369 0.5830 0.036 Uiso 1 1 calc R U . . .
C02T C 0.54943(18) 0.5982(5) 0.62968(16) 0.0385(10) Uani 1 1 d . . . . .
H02G H 0.5601 0.6908 0.6278 0.058 Uiso 1 1 calc R U . . .
H02H H 0.5032 0.5905 0.6225 0.058 Uiso 1 1 calc R U . . .
H02I H 0.5558 0.5488 0.5982 0.058 Uiso 1 1 calc R U . . .
C02U C 0.07812(18) 0.4398(4) 0.71797(17) 0.0327(8) Uani 1 1 d . . . . .
C02V C 0.5199(2) 0.2497(6) 0.5734(2) 0.0565(13) Uani 1 1 d . . . . .
H02 H 0.5612 0.2064 0.5948 0.068 Uiso 1 1 calc R U . . .
C02W C 0.6215(2) 0.3196(5) 0.43371(18) 0.0394(10) Uani 1 1 d . . . . .
H02W H 0.6045 0.2839 0.3936 0.047 Uiso 1 1 calc R U . . .
C02X C 0.4788(2) 0.2671(5) 0.6013(2) 0.0453(10) Uani 1 1 d . . . . .
H1 H 0.4917 0.2354 0.6416 0.054 Uiso 1 1 calc R U . . .
C02Y C 0.3994(2) 0.3753(5) 0.51091(19) 0.0423(10) Uani 1 1 d . . . . .
H2 H 0.3579 0.4178 0.4892 0.051 Uiso 1 1 calc R U . . .
C02Z C 0.0742(2) 0.2504(6) 0.4544(2) 0.0536(12) Uani 1 1 d . . . . .
H3 H 0.0398 0.2343 0.4677 0.080 Uiso 1 1 calc R U . . .
HD H 0.0924 0.1665 0.4493 0.080 Uiso 1 1 calc R U . . .
HE H 0.0550 0.2975 0.4152 0.080 Uiso 1 1 calc R U . . .
C030 C -0.1140(2) 0.3153(6) 0.5260(2) 0.0502(12) Uani 1 1 d . . . . .
H030 H -0.0971 0.2555 0.5594 0.060 Uiso 1 1 calc R U . . .
C031 C 0.4861(2) 0.7252(5) 0.9321(2) 0.0497(12) Uani 1 1 d . . . . .
H031 H 0.4445 0.7672 0.9105 0.060 Uiso 1 1 calc R U . . .
C032 C 0.7591(3) 0.7516(6) 0.7849(3) 0.0751(17) Uani 1 1 d . . . . .
H8 H 0.7341 0.6788 0.7585 0.113 Uiso 1 1 calc R U . . .
HF H 0.7489 0.7582 0.8199 0.113 Uiso 1 1 calc R U . . .
HG H 0.8066 0.7358 0.7997 0.113 Uiso 1 1 calc R U . . .
O033 O 0.7502(3) 0.8626(5) 0.6966(2) 0.1118(19) Uani 1 1 d . . . . .
H033 H 0.7186 0.8201 0.6700 0.168 Uiso 1 1 calc R U . . .
C034 C 0.1290(2) 0.4144(6) 0.83404(18) 0.0491(12) Uani 1 1 d . . . . .
H03A H 0.0838 0.4189 0.8298 0.074 Uiso 1 1 calc R U . . .
H03B H 0.1583 0.4681 0.8690 0.074 Uiso 1 1 calc R U . . .
H03C H 0.1443 0.3231 0.8408 0.074 Uiso 1 1 calc R U . . .
C035 C 0.5010(3) 0.2953(6) 0.5146(2) 0.0573(14) Uani 1 1 d . . . . .
H035 H 0.5295 0.2836 0.4957 0.069 Uiso 1 1 calc R U . . .
C036 C 0.1288(2) 0.3320(5) 0.50196(17) 0.0374(9) Uani 1 1 d . . . . .
C037 C 1.07548(17) 0.5834(4) 0.99059(15) 0.0307(8) Uani 1 1 d . . . . .
C038 C 1.2112(2) 0.5497(6) 1.0564(2) 0.0576(14) Uani 1 1 d . . . . .
H038 H 1.2576 0.5376 1.0788 0.069 Uiso 1 1 calc R U . . .
C039 C -0.1637(2) 0.4841(7) 0.4274(2) 0.0640(15) Uani 1 1 d . . . . .
H039 H -0.1808 0.5416 0.3931 0.077 Uiso 1 1 calc R U . . .
C03A C 0.3819(2) 0.5276(5) 1.05890(18) 0.0408(10) Uani 1 1 d . . . . .
H03D H 0.4003 0.4692 1.0928 0.049 Uiso 1 1 calc R U . . .
C03B C 0.89125(18) 0.5434(4) 0.96857(16) 0.0322(9) Uani 1 1 d . . . . .
C03C C 0.4413(2) 0.3573(6) 0.4832(2) 0.0544(13) Uani 1 1 d . . . . .
H03E H 0.4285 0.3881 0.4427 0.065 Uiso 1 1 calc R U . . .
C03D C 0.1525(3) -0.0842(7) 0.7790(3) 0.0868(19) Uani 1 1 d . . . . .
H03Z H 0.1781 -0.0556 0.7571 0.104 Uiso 1 1 calc R U . . .
HH H 0.1521 -0.1813 0.7788 0.104 Uiso 1 1 calc R U . . .
C03E C 0.4042(5) -0.1023(11) 0.7394(4) 0.127(3) Uani 1 1 d . . . . .
H03F H 0.3967 -0.0617 0.7005 0.190 Uiso 1 1 calc R U . . .
H03H H 0.3819 -0.1877 0.7315 0.190 Uiso 1 1 calc R U . . .
H03I H 0.4518 -0.1145 0.7649 0.190 Uiso 1 1 calc R U . . .
C03F C 0.7406(3) 0.8754(5) 0.7496(2) 0.0645(13) Uani 1 1 d . . . . .
H9 H 0.7716 0.9451 0.7757 0.077 Uiso 1 1 calc R U . . .
C03G C 1.1869(2) 0.6422(6) 1.0117(2) 0.0539(13) Uani 1 1 d . . . . .
H03G H 1.2164 0.6944 1.0029 0.065 Uiso 1 1 calc R U . . .
C03H C 0.1885(3) -0.0390(6) 0.8443(2) 0.0699(14) Uani 1 1 d . . . . .
H03 H 0.1816 0.0575 0.8461 0.084 Uiso 1 1 calc R U . . .
C03I C 0.3779(3) -0.0191(9) 0.7707(3) 0.091(2) Uani 1 1 d . . . . .
H03J H 0.4096 0.0533 0.7905 0.109 Uiso 1 1 calc R U . . .
H03K H 0.3742 -0.0704 0.8035 0.109 Uiso 1 1 calc R U . . .
C03J C 0.1703(4) -0.1076(8) 0.8889(3) 0.091(2) Uani 1 1 d . . . . .
H7 H 0.1737 -0.2026 0.8851 0.136 Uiso 1 1 calc R U . . .
HI H 0.1248 -0.0848 0.8803 0.136 Uiso 1 1 calc R U . . .
HJ H 0.2006 -0.0802 0.9307 0.136 Uiso 1 1 calc R U . . .
C03K C 0.2313(4) 0.2214(6) 0.7130(3) 0.083(2) Uani 1 1 d . . . . .
H03L H 0.2310 0.2401 0.6735 0.125 Uiso 1 1 calc R U . . .
H03M H 0.2253 0.3033 0.7310 0.125 Uiso 1 1 calc R U . . .
H03N H 0.1952 0.1608 0.7069 0.125 Uiso 1 1 calc R U . . .
C03L C 0.9405(5) 1.0137(11) 0.8298(4) 0.129(3) Uani 1 1 d . . . . .
H03O H 0.9167 0.9314 0.8266 0.194 Uiso 1 1 calc R U . . .
H03P H 0.9489 1.0577 0.8683 0.194 Uiso 1 1 calc R U . . .
H03Q H 0.9828 0.9949 0.8290 0.194 Uiso 1 1 calc R U . . .
C03M C 0.9008(4) 1.0982(8) 0.7786(4) 0.105(2) Uani 1 1 d . . . . .
H03R H 0.9229 1.1845 0.7842 0.126 Uiso 1 1 calc R U . . .
H03S H 0.8571 1.1126 0.7781 0.126 Uiso 1 1 calc R U . . .
C03N C 0.8906(4) 1.0417(10) 0.7189(3) 0.107(3) Uani 1 1 d . . . . .
H03T H 0.8786 0.9481 0.7184 0.129 Uiso 1 1 calc R U . . .
H03U H 0.9335 1.0446 0.7170 0.129 Uiso 1 1 calc R U . . .
C03O C 0.8372(3) 1.1077(6) 0.6595(3) 0.0785(16) Uani 1 1 d . . . . .
H03V H 0.8497 1.2014 0.6585 0.094 Uiso 1 1 calc R U . . .
C03P C 0.6723(4) 0.9229(11) 0.7307(5) 0.161(5) Uani 1 1 d . . . . .
H10 H 0.6589 0.9695 0.6913 0.193 Uiso 1 1 calc R U . . .
HK H 0.6439 0.8440 0.7216 0.193 Uiso 1 1 calc R U . . .
C03Q C 0.8358(5) 1.0386(9) 0.6055(3) 0.126(3) Uani 1 1 d . . . . .
H03W H 0.8810 1.0315 0.6098 0.189 Uiso 1 1 calc R U . . .
H03X H 0.8084 1.0881 0.5683 0.189 Uiso 1 1 calc R U . . .
H03Y H 0.8172 0.9507 0.6028 0.189 Uiso 1 1 calc R U . . .
C03R C 0.6554(4) 1.0021(11) 0.7665(5) 0.130(3) Uani 1 1 d . . . . .
H11 H 0.6893 1.0721 0.7812 0.157 Uiso 1 1 calc R U . . .
HL H 0.6627 0.9488 0.8029 0.157 Uiso 1 1 calc R U . . .
C2 C 0.5931(4) 1.0676(10) 0.7492(4) 0.122(3) Uani 1 1 d . . . . .
H2A H 0.5911 1.1460 0.7251 0.183 Uiso 1 1 calc R U . . .
H2B H 0.5891 1.0933 0.7861 0.183 Uiso 1 1 calc R U . . .
H2C H 0.5568 1.0082 0.7246 0.183 Uiso 1 1 calc R U . . .
C1 C 0.0844(4) -0.0385(11) 0.7444(4) 0.132(3) Uani 1 1 d . . . . .
H1A H 0.0582 -0.0691 0.7655 0.158 Uiso 1 1 calc R U . . .
H1B H 0.0844 0.0586 0.7451 0.158 Uiso 1 1 calc R U . . .
C3 C 0.0518(4) -0.0819(16) 0.6811(4) 0.174(6) Uani 1 1 d . . . . .
H3A H 0.0588 -0.0168 0.6550 0.262 Uiso 1 1 calc R U . . .
H3B H 0.0043 -0.0917 0.6683 0.262 Uiso 1 1 calc R U . . .
H3C H 0.0704 -0.1663 0.6773 0.262 Uiso 1 1 calc R U . . .

loop_
_atom_site_aniso_label
_atom_site_aniso_U_11
_atom_site_aniso_U_22
_atom_site_aniso_U_33
_atom_site_aniso_U_23
_atom_site_aniso_U_13
_atom_site_aniso_U_12
P001 0.0304(5) 0.0341(5) 0.0209(4) -0.0037(4) 0.0111(4) -0.0005(4)
P002 0.0269(4) 0.0368(6) 0.0272(4) -0.0003(4) 0.0121(4) -0.0001(4)
P003 0.0337(5) 0.0355(6) 0.0291(4) -0.0035(4) 0.0188(4) -0.0034(4)
P004 0.0321(5) 0.0322(5) 0.0284(4) -0.0034(4) 0.0185(4) -0.0036(4)
P005 0.0309(5) 0.0305(5) 0.0227(4) -0.0021(4) 0.0112(4) 0.0002(4)
P006 0.0281(5) 0.0415(6) 0.0310(5) -0.0010(5) 0.0124(4) -0.0020(4)
O007 0.0463(15) 0.0325(15) 0.0326(13) -0.0040(12) 0.0144(12) -0.0010(13)
O008 0.0277(12) 0.0396(15) 0.0235(11) -0.0024(11) 0.0102(10) 0.0008(12)
O009 0.0302(12) 0.0399(16) 0.0228(11) -0.0064(11) 0.0126(10) -0.0003(12)
O00A 0.0293(12) 0.0385(16) 0.0257(11) -0.0052(12) 0.0166(10) -0.0033(12)
O00B 0.0232(11) 0.0402(15) 0.0234(11) 0.0000(12) 0.0074(10) 0.0026(12)
O00C 0.0273(12) 0.0546(18) 0.0300(12) 0.0007(13) 0.0118(11) -0.0038(13)
O00D 0.0285(12) 0.0426(16) 0.0262(11) -0.0046(11) 0.0159(10) -0.0025(11)
O00E 0.0321(13) 0.0378(15) 0.0225(11) -0.0049(11) 0.0130(10) -0.0011(12)
O00F 0.0224(11) 0.0418(16) 0.0274(12) 0.0002(12) 0.0074(10) 0.0002(12)
O00G 0.0240(12) 0.0486(17) 0.0260(11) -0.0010(12) 0.0096(10) -0.0016(12)
O00H 0.0489(17) 0.0392(17) 0.0517(17) 0.0028(15) 0.0213(14) 0.0051(15)
O00I 0.0543(17) 0.0408(16) 0.0449(15) -0.0013(13) 0.0316(14) -0.0082(14)
O00J 0.0330(13) 0.0390(15) 0.0293(12) -0.0061(12) 0.0191(11) -0.0038(12)
O00K 0.0312(13) 0.0499(17) 0.0263(12) -0.0027(12) 0.0165(11) -0.0001(12)
O00L 0.0557(17) 0.0348(16) 0.0440(15) -0.0013(13) 0.0298(14) -0.0035(14)
O00M 0.108(3) 0.0396(17) 0.0543(18) -0.0069(15) 0.0407(19) -0.0039(19)
O00N 0.0300(13) 0.0424(16) 0.0215(11) -0.0037(11) 0.0097(10) 0.0007(12)
O00O 0.0463(16) 0.0404(17) 0.0455(15) 0.0018(14) 0.0227(13) 0.0061(14)
C00P 0.0267(17) 0.035(2) 0.0225(15) -0.0058(16) 0.0132(14) -0.0054(16)
O00Q 0.0473(16) 0.0374(16) 0.0347(13) -0.0058(13) 0.0170(13) -0.0020(14)
C00R 0.0290(17) 0.0311(19) 0.0189(15) 0.0014(15) 0.0125(14) -0.0036(16)
C00S 0.0263(16) 0.0273(19) 0.0257(16) 0.0019(16) 0.0120(14) 0.0039(16)
C00T 0.0289(17) 0.0275(19) 0.0278(16) -0.0006(16) 0.0157(14) -0.0032(16)
C00U 0.0314(19) 0.049(3) 0.0321(19) -0.0081(19) 0.0130(16) -0.0093(19)
C00V 0.045(2) 0.034(2) 0.044(2) -0.010(2) 0.0278(19) -0.0040(19)
C00W 0.036(2) 0.048(3) 0.0250(18) -0.0119(19) 0.0142(16) -0.0068(19)
C00X 0.0266(17) 0.036(2) 0.0287(17) -0.0018(17) 0.0124(15) -0.0023(16)
C00Y 0.0271(17) 0.0261(19) 0.0239(16) -0.0006(14) 0.0118(14) -0.0068(15)
C00Z 0.0264(17) 0.0266(19) 0.0285(17) -0.0042(15) 0.0136(15) -0.0053(15)
O010 0.094(3) 0.058(2) 0.098(3) 0.021(2) 0.042(2) 0.007(2)
C011 0.0301(17) 0.0278(19) 0.0247(15) 0.0029(16) 0.0146(14) -0.0014(16)
C012 0.0252(17) 0.035(2) 0.0195(15) -0.0007(16) 0.0087(14) 0.0020(16)
C013 0.0259(18) 0.048(2) 0.0265(17) 0.0023(17) 0.0118(15) -0.0040(17)
C014 0.047(2) 0.035(2) 0.0288(19) -0.0011(18) 0.0153(18) 0.002(2)
C015 0.0280(17) 0.0307(19) 0.0212(15) 0.0035(15) 0.0118(14) 0.0007(16)
C016 0.0294(18) 0.043(2) 0.0257(17) -0.0013(16) 0.0136(15) -0.0007(17)
C017 0.0278(18) 0.028(2) 0.0268(17) -0.0017(15) 0.0122(15) 0.0005(15)
C018 0.0272(17) 0.032(2) 0.0214(15) -0.0024(15) 0.0089(14) 0.0036(15)
C019 0.0278(17) 0.038(2) 0.0310(18) 0.0049(16) 0.0164(15) 0.0015(16)
C01A 0.0322(18) 0.0239(19) 0.0257(17) -0.0016(15) 0.0139(15) -0.0005(15)
C01B 0.041(2) 0.038(2) 0.0286(19) 0.0012(17) 0.0199(17) 0.0034(18)
C01C 0.0308(18) 0.055(3) 0.0263(17) -0.0084(18) 0.0123(15) -0.0074(19)
C01D 0.0257(17) 0.037(2) 0.0239(16) -0.0014(16) 0.0119(14) -0.0002(16)
C01E 0.0340(18) 0.039(2) 0.0265(17) 0.0014(16) 0.0184(15) 0.0009(17)
C01F 0.0274(17) 0.0226(18) 0.0243(16) -0.0011(15) 0.0127(14) -0.0035(15)
C01G 0.0340(19) 0.048(3) 0.0364(19) 0.0007(19) 0.0150(16) 0.0069(19)
C01H 0.0250(17) 0.030(2) 0.0273(17) -0.0003(16) 0.0084(14) -0.0037(16)
C01I 0.038(2) 0.075(4) 0.059(3) -0.018(3) 0.023(2) -0.018(3)
C01J 0.0261(16) 0.0265(19) 0.0241(16) 0.0043(15) 0.0116(14) 0.0054(15)
C01K 0.0267(16) 0.0248(18) 0.0256(16) 0.0001(15) 0.0126(14) 0.0067(15)
C01L 0.039(2) 0.047(3) 0.043(2) -0.007(2) 0.0214(18) -0.001(2)
C01M 0.0282(17) 0.0260(19) 0.0272(17) -0.0001(15) 0.0136(14) 0.0058(16)
C01N 0.0306(18) 0.033(2) 0.0336(18) -0.0073(17) 0.0186(15) -0.0032(17)
C01O 0.051(3) 0.052(3) 0.0231(18) 0.0019(19) 0.0124(18) 0.006(2)
C01P 0.037(2) 0.061(3) 0.037(2) -0.001(2) 0.0203(17) -0.011(2)
C01Q 0.044(2) 0.043(2) 0.0333(18) -0.0062(18) 0.0242(17) -0.0018(19)
C01R 0.0306(17) 0.032(2) 0.0245(16) -0.0076(16) 0.0156(14) -0.0063(17)
C01S 0.0250(16) 0.0231(18) 0.0273(17) -0.0026(15) 0.0118(14) -0.0047(15)
C01T 0.0307(17) 0.030(2) 0.0282(17) -0.0035(16) 0.0175(15) -0.0052(16)
C01U 0.0266(17) 0.035(2) 0.0259(17) -0.0025(16) 0.0117(14) -0.0009(16)
C01V 0.035(2) 0.055(3) 0.041(2) 0.009(2) 0.0129(18) -0.007(2)
C01W 0.0330(18) 0.034(2) 0.0216(16) 0.0027(16) 0.0137(15) -0.0005(17)
C01X 0.044(2) 0.075(3) 0.042(2) -0.028(2) 0.020(2) -0.023(2)
C01Y 0.0280(17) 0.0269(19) 0.0252(16) -0.0006(15) 0.0136(14) 0.0013(15)
C01Z 0.0262(17) 0.031(2) 0.0246(16) -0.0045(15) 0.0130(14) -0.0012(15)
C020 0.038(2) 0.049(2) 0.0279(18) -0.0097(18) 0.0183(16) -0.0072(19)
C021 0.040(2) 0.069(3) 0.0286(18) 0.010(2) 0.0164(16) -0.004(2)
C022 0.039(2) 0.039(2) 0.038(2) -0.0103(18) 0.0243(18) -0.0083(18)
C023 0.0283(17) 0.041(2) 0.0238(16) 0.0000(16) 0.0148(14) -0.0038(16)
C024 0.0278(17) 0.038(2) 0.0205(15) -0.0009(15) 0.0092(14) 0.0045(16)
C025 0.040(2) 0.078(4) 0.054(3) -0.028(3) 0.032(2) -0.011(2)
C026 0.049(2) 0.067(3) 0.041(2) -0.011(2) 0.0297(19) -0.004(2)
C027 0.036(2) 0.031(2) 0.034(2) 0.0023(17) 0.0189(17) 0.0031(17)
C028 0.0324(19) 0.043(2) 0.0285(18) 0.0025(19) 0.0087(16) 0.0060(19)
C029 0.039(2) 0.050(3) 0.039(2) 0.000(2) 0.0180(18) -0.008(2)
C02A 0.046(2) 0.071(3) 0.051(2) -0.036(2) 0.028(2) -0.017(2)
C02B 0.028(2) 0.070(3) 0.058(3) -0.017(3) 0.010(2) -0.009(2)
C02C 0.0283(17) 0.032(2) 0.0233(16) 0.0044(16) 0.0112(14) -0.0007(16)
C02D 0.0233(17) 0.034(2) 0.0288(17) 0.0017(17) 0.0085(14) 0.0049(16)
C02E 0.048(2) 0.068(3) 0.050(2) -0.028(2) 0.026(2) -0.011(2)
C02F 0.035(2) 0.054(3) 0.0281(18) -0.0078(18) 0.0156(17) -0.0041(19)
C02G 0.037(2) 0.040(2) 0.0374(19) -0.0002(18) 0.0191(17) 0.0073(19)
O02H 0.092(3) 0.095(4) 0.131(4) 0.069(3) 0.041(3) 0.013(3)
C02I 0.0300(18) 0.041(2) 0.0295(18) 0.0065(17) 0.0129(15) 0.0043(17)
C02J 0.081(3) 0.036(2) 0.049(2) -0.0027(19) 0.026(2) -0.022(2)
C02K 0.0248(17) 0.0288(19) 0.0330(18) -0.0055(16) 0.0142(15) -0.0019(15)
C02L 0.045(2) 0.035(2) 0.034(2) -0.0085(18) 0.0223(18) -0.0040(19)
C02M 0.043(2) 0.032(2) 0.0303(19) -0.0005(17) 0.0162(17) 0.0016(18)
C02N 0.049(2) 0.067(3) 0.038(2) -0.004(2) 0.0202(19) -0.008(2)
C02O 0.0305(17) 0.0286(19) 0.0248(16) -0.0048(15) 0.0142(14) -0.0028(16)
C02P 0.039(2) 0.085(4) 0.045(2) 0.020(3) 0.004(2) 0.001(3)
C02Q 0.033(2) 0.063(3) 0.039(2) 0.003(2) 0.0069(18) -0.009(2)
C02R 0.035(2) 0.058(3) 0.041(2) 0.001(2) 0.0183(18) -0.011(2)
C02S 0.0270(17) 0.034(2) 0.0275(16) 0.0068(17) 0.0106(14) 0.0020(16)
C02T 0.037(2) 0.050(3) 0.0270(17) 0.0004(19) 0.0133(16) 0.007(2)
C02U 0.0280(18) 0.038(2) 0.0317(18) 0.0027(17) 0.0135(15) 0.0007(17)
C02V 0.035(2) 0.072(4) 0.065(3) -0.023(3) 0.025(2) -0.003(2)
C02W 0.038(2) 0.053(3) 0.0281(19) -0.010(2) 0.0163(17) -0.003(2)
C02X 0.036(2) 0.053(3) 0.048(2) -0.010(2) 0.0192(19) 0.000(2)
C02Y 0.046(2) 0.046(3) 0.044(2) -0.007(2) 0.0283(19) -0.004(2)
C02Z 0.041(2) 0.071(3) 0.042(2) -0.017(2) 0.0129(19) -0.011(2)
C030 0.038(2) 0.066(3) 0.045(2) -0.002(2) 0.018(2) -0.013(2)
C031 0.034(2) 0.061(3) 0.057(3) -0.017(2) 0.023(2) -0.001(2)
C032 0.098(4) 0.059(4) 0.063(3) -0.012(3) 0.031(3) -0.021(3)
O033 0.210(6) 0.061(3) 0.087(3) -0.025(2) 0.086(4) -0.057(3)
C034 0.044(2) 0.071(3) 0.032(2) 0.012(2) 0.0169(18) -0.002(2)
C035 0.051(3) 0.076(4) 0.062(3) -0.023(3) 0.041(3) -0.012(3)
C036 0.038(2) 0.048(2) 0.0263(17) -0.0081(17) 0.0146(16) -0.0106(19)
C037 0.0274(17) 0.039(2) 0.0241(16) -0.0050(17) 0.0095(14) -0.0032(17)
C038 0.029(2) 0.096(4) 0.041(2) -0.013(3) 0.0094(18) 0.000(2)
C039 0.039(2) 0.080(4) 0.051(3) 0.005(3) 0.001(2) 0.000(3)
C03A 0.046(2) 0.044(3) 0.0265(18) 0.0043(19) 0.0103(17) 0.006(2)
C03B 0.0286(18) 0.045(2) 0.0253(17) -0.0005(17) 0.0138(15) -0.0035(17)
C03C 0.065(3) 0.069(3) 0.048(2) -0.011(3) 0.042(2) -0.016(3)
C03D 0.105(5) 0.076(4) 0.079(4) 0.001(3) 0.041(4) 0.025(4)
C03E 0.141(8) 0.133(8) 0.138(7) 0.014(7) 0.090(7) 0.052(7)
C03F 0.079(3) 0.050(3) 0.065(3) -0.022(3) 0.033(3) -0.014(3)
C03G 0.035(2) 0.084(4) 0.049(2) -0.012(3) 0.024(2) -0.023(3)
C03H 0.084(4) 0.060(3) 0.064(3) 0.015(3) 0.031(3) 0.020(3)
C03I 0.069(4) 0.130(6) 0.069(3) -0.007(4) 0.028(3) 0.027(4)
C03J 0.118(5) 0.088(5) 0.089(4) 0.014(4) 0.067(4) 0.015(4)
C03K 0.129(6) 0.040(3) 0.072(4) -0.004(3) 0.036(4) 0.011(3)
C03L 0.134(7) 0.126(7) 0.093(5) 0.006(6) 0.020(5) 0.010(6)
C03M 0.101(5) 0.092(5) 0.121(6) -0.032(5) 0.046(5) 0.012(4)
C03N 0.091(5) 0.150(8) 0.095(5) -0.021(5) 0.055(4) 0.013(5)
C03O 0.101(4) 0.056(3) 0.095(4) 0.003(3) 0.058(4) 0.011(3)
C03P 0.090(6) 0.156(9) 0.200(10) -0.109(9) 0.031(6) 0.005(6)
C03Q 0.201(9) 0.106(6) 0.076(4) 0.018(4) 0.066(5) 0.050(6)
C03R 0.091(5) 0.137(8) 0.177(9) -0.053(7) 0.072(6) -0.021(6)
C2 0.123(6) 0.118(7) 0.130(6) 0.053(6) 0.061(5) 0.065(6)
C1 0.109(6) 0.131(7) 0.109(6) -0.023(6) 0.007(5) 0.038(6)
C3 0.100(6) 0.297(18) 0.079(5) -0.045(8) -0.003(4) 0.028(9)

loop_
_atom_type_symbol
_atom_type_description
_atom_type_scat_dispersion_real
_atom_type_scat_dispersion_imag
_atom_type_scat_source
C C 0.0181 0.0091 'International Tables Vol C Tables 4.2.6.8 and 6.1.1.4'
H H 0.0000 0.0000 'International Tables Vol C Tables 4.2.6.8 and 6.1.1.4'
O O 0.0492 0.0322 'International Tables Vol C Tables 4.2.6.8 and 6.1.1.4'
P P 0.2955 0.4335 'International Tables Vol C Tables 4.2.6.8 and 6.1.1.4'

loop_
_geom_angle_atom_site_label_1
_geom_angle_atom_site_label_2
_geom_angle_atom_site_label_3
_geom_angle
_geom_angle_site_symmetry_1
_geom_angle_site_symmetry_3
_geom_angle_publ_flag
O009 P001 C01D 100.88(16) . . ?
O00N P001 O009 104.74(15) . . ?
O00N P001 C01D 102.78(16) . . ?
O00Q P001 O009 114.66(17) . . ?
O00Q P001 O00N 115.19(17) . . ?
O00Q P001 C01D 116.72(18) . . ?
O00B P002 O00G 103.61(15) . . ?
O00B P002 C037 101.86(16) . . ?
O00G P002 C037 101.82(16) . . ?
O00O P002 O00B 113.97(16) . . ?
O00O P002 O00G 115.73(17) . . ?
O00O P002 C037 117.8(2) . . ?
O00J P003 C022 103.61(16) . . ?
O00K P003 O00J 103.00(15) . . ?
O00K P003 C022 101.18(17) . . ?
O00L P003 O00J 113.95(15) . . ?
O00L P003 O00K 116.48(17) . . ?
O00L P003 C022 116.67(19) . . ?
O00A P004 C01N 103.57(15) . . ?
O00D P004 O00A 103.76(14) . . ?
O00D P004 C01N 101.34(15) . . ?
O00I P004 O00A 113.84(15) . . ?
O00I P004 O00D 115.72(16) . . ?
O00I P004 C01N 116.80(19) . . ?
O007 P005 O008 114.80(16) . . ?
O007 P005 O00E 114.44(17) . . ?
O007 P005 C01Z 116.24(17) . . ?
O008 P005 C01Z 103.60(15) . . ?
O00E P005 O008 104.36(14) . . ?
O00E P005 C01Z 101.74(15) . . ?
O00C P006 O00F 104.07(16) . . ?
O00C P006 C00U 101.62(17) . . ?
O00F P006 C00U 101.25(17) . . ?
O00H P006 O00C 115.90(18) . . ?
O00H P006 O00F 113.99(17) . . ?
O00H P006 C00U 117.9(2) . . ?
C018 O008 P005 123.4(2) . . ?
C00P O009 P001 122.9(2) . . ?
C01R O00A P004 122.1(2) . . ?
C012 O00B P002 124.0(2) . . ?
C013 O00C P006 121.4(2) . . ?
C023 O00D P004 122.1(2) . . ?
C02O O00E P005 124.3(2) . . ?
C02D O00F P006 123.7(2) . . ?
C03B O00G P002 120.8(2) . . ?
C01T O00J P003 120.2(2) . . ?
C016 O00K P003 123.3(2) . . ?
C02J O00M H00M 109.5 . . ?
C024 O00N P001 125.6(2) . . ?
C00Z C00P O009 118.0(3) . . ?
C01U C00P O009 116.6(3) . . ?
C01U C00P C00Z 125.4(3) . . ?
C015 C00R C00T 123.5(3) . . ?
C023 C00R C00T 118.6(3) . . ?
C023 C00R C015 117.9(3) . . ?
H00A C00S H00B 107.7 . . ?
C015 C00S H00A 108.8 . . ?
C015 C00S H00B 108.8 . . ?
C015 C00S C01M 113.9(3) . . ?
C01M C00S H00A 108.8 . . ?
C01M C00S H00B 108.8 . . ?
C00R C00T H00C 108.3 . . ?
C00R C00T H00D 108.3 . . ?
H00C C00T H00D 107.4 . . ?
C01S C00T C00R 116.1(3) . . ?
C01S C00T H00C 108.3 . . ?
C01S C00T H00D 108.3 . . ?
C02Q C00U P006 122.3(3) . . ?
C02Q C00U C030 120.0(4) . . ?
C030 C00U P006 117.7(3) . . ?
C00W C00V H00V 119.8 . . ?
C00W C00V C027 120.5(4) . . ?
C027 C00V H00V 119.8 . . ?
C00V C00W H00W 119.6 . . ?
C00V C00W C03A 120.8(4) . . ?
C03A C00W H00W 119.6 . . ?
C01R C00X C01G 120.3(3) . . ?
C01R C00X C01U 117.6(3) . . ?
C01U C00X C01G 122.1(3) . . ?
C01F C00Y C011 122.2(3) . . ?
C01T C00Y C011 120.6(3) . . ?
C01T C00Y C01F 117.0(3) . . ?
C00P C00Z C017 119.0(3) . . ?
C00P C00Z C01S 117.2(3) . . ?
C01S C00Z C017 123.7(3) . . ?
C03O O010 H010 109.5 . . ?
C00Y C011 H01N 108.5 . . ?
C00Y C011 H01P 108.5 . . ?
H01N C011 H01P 107.5 . . ?
C02C C011 C00Y 115.0(3) . . ?
C02C C011 H01N 108.5 . . ?
C02C C011 H01P 108.5 . . ?
C019 C012 O00B 116.3(3) . . ?
C01M C012 O00B 118.9(3) . . ?
C01M C012 C019 124.6(3) . . ?
C01W C013 O00C 118.5(4) . . ?
C036 C013 O00C 116.3(3) . . ?
C036 C013 C01W 125.0(3) . . ?
C01D C014 H014 120.0 . . ?
C01D C014 C01O 120.1(4) . . ?
C01O C014 H014 120.0 . . ?
C00R C015 C00S 123.6(3) . . ?
C03B C015 C00R 116.9(3) . . ?
C03B C015 C00S 119.5(3) . . ?
C02C C016 O00K 117.9(3) . . ?
C02F C016 O00K 115.9(3) . . ?
C02F C016 C02C 125.9(3) . . ?
C00Z C017 H01A 108.7 . . ?
C00Z C017 H01B 108.7 . . ?
C00Z C017 C01Y 114.1(3) . . ?
H01A C017 H01B 107.6 . . ?
C01Y C017 H01A 108.7 . . ?
C01Y C017 H01B 108.7 . . ?
C01K C018 O008 118.7(3) . . ?
C01K C018 C02I 125.2(3) . . ?
C02I C018 O008 115.9(3) . . ?
C012 C019 C01P 120.5(3) . . ?
C01E C019 C012 116.5(3) . . ?
C01E C019 C01P 123.1(3) . . ?
H01R C01A H01S 107.6 . . ?
C01F C01A H01R 108.7 . . ?
C01F C01A H01S 108.7 . . ?
C01K C01A H01R 108.7 . . ?
C01K C01A H01S 108.7 . . ?
C01K C01A C01F 114.4(3) . . ?
C01D C01B H01C 120.0 . . ?
C02L C01B H01C 120.0 . . ?
C02L C01B C01D 120.0(4) . . ?
C020 C01C C01X 121.3(4) . . ?
C03B C01C C01X 121.2(4) . . ?
C03B C01C C020 117.5(4) . . ?
C014 C01D P001 119.1(3) . . ?
C014 C01D C01B 119.5(4) . . ?
C01B C01D P001 121.4(3) . . ?
C019 C01E C021 120.9(3) . . ?
C024 C01E C019 119.1(3) . . ?
C024 C01E C021 119.9(3) . . ?
C00Y C01F C01A 123.1(3) . . ?
C02O C01F C00Y 117.0(3) . . ?
C02O C01F C01A 119.9(3) . . ?
C00X C01G H01D 109.5 . . ?
C00X C01G H01E 109.5 . . ?
C00X C01G H01F 109.5 . . ?
H01D C01G H01E 109.5 . . ?
H01D C01G H01F 109.5 . . ?
H01E C01G H01F 109.5 . . ?
C02K C01H C028 121.8(3) . . ?
C02K C01H C02O 117.3(3) . . ?
C02O C01H C028 120.9(3) . . ?
C02B C01I H01T 119.8 . . ?
C02B C01I C030 120.4(5) . . ?
C030 C01I H01T 119.8 . . ?
C01K C01J C02S 123.1(3) . . ?
C02D C01J C01K 117.3(3) . . ?
C02D C01J C02S 119.6(3) . . ?
C018 C01K C01A 119.2(3) . . ?
C018 C01K C01J 117.2(3) . . ?
C01J C01K C01A 123.6(3) . . ?
C01N C01L H01L 120.2 . . ?
C01N C01L C031 119.6(4) . . ?
C031 C01L H01L 120.2 . . ?
C012 C01M C00S 118.8(3) . . ?
C012 C01M C01Y 117.8(3) . . ?
C01Y C01M C00S 123.3(3) . . ?
C01L C01N P004 118.4(3) . . ?
C01L C01N C01Q 119.9(3) . . ?
C01Q C01N P004 121.5(3) . . ?
C014 C01O H01O 119.9 . . ?
C02W C01O C014 120.2(4) . . ?
C02W C01O H01O 119.9 . . ?
C019 C01P H01G 109.5 . . ?
C019 C01P H01H 109.5 . . ?
C019 C01P H01I 109.5 . . ?
H01G C01P H01H 109.5 . . ?
H01G C01P H01I 109.5 . . ?
H01H C01P H01I 109.5 . . ?
C01N C01Q H01Q 120.3 . . ?
C026 C01Q C01N 119.4(4) . . ?
C026 C01Q H01Q 120.3 . . ?
C00X C01R O00A 116.0(3) . . ?
C00X C01R C01S 124.8(3) . . ?
C01S C01R O00A 119.1(3) . . ?
C00Z C01S C00T 122.4(3) . . ?
C01R C01S C00T 120.1(3) . . ?
C01R C01S C00Z 117.5(3) . . ?
C00Y C01T O00J 118.1(3) . . ?
C00Y C01T C02K 125.7(3) . . ?
C02K C01T O00J 116.0(3) . . ?
C00P C01U C00X 117.3(3) . . ?
C00P C01U C02T 121.9(3) . . ?
C00X C01U C02T 120.8(3) . . ?
C02P C01V H01V 120.2 . . ?
C02P C01V C037 119.5(4) . . ?
C037 C01V H01V 120.2 . . ?
C013 C01W C02C 117.6(4) . . ?
C013 C01W C02S 119.5(3) . . ?
C02C C01W C02S 122.9(3) . . ?
C01C C01X H01J 109.5 . . ?
C01C C01X H01K 109.5 . . ?
C01C C01X H01M 109.5 . . ?
H01J C01X H01K 109.5 . . ?
H01J C01X H01M 109.5 . . ?
H01K C01X H01M 109.5 . . ?
C01M C01Y C017 123.3(3) . . ?
C024 C01Y C017 120.0(3) . . ?
C024 C01Y C01M 116.7(3) . . ?
C027 C01Z P005 120.7(3) . . ?
C02M C01Z P005 118.1(3) . . ?
C02M C01Z C027 121.2(4) . . ?
C01C C020 C02A 122.7(4) . . ?
C023 C020 C01C 117.2(4) . . ?
C023 C020 C02A 120.0(4) . . ?
C01E C021 H02A 109.5 . . ?
C01E C021 H02B 109.5 . . ?
C01E C021 H02C 109.5 . . ?
H02A C021 H02B 109.5 . . ?
H02A C021 H02C 109.5 . . ?
H02B C021 H02C 109.5 . . ?
C02X C022 P003 117.8(3) . . ?
C02Y C022 P003 122.0(3) . . ?
C02Y C022 C02X 120.0(4) . . ?
C00R C023 O00D 119.4(3) . . ?
C00R C023 C020 125.1(3) . . ?
C020 C023 O00D 115.3(3) . . ?
C01E C024 O00N 116.9(3) . . ?
C01E C024 C01Y 125.1(3) . . ?
C01Y C024 O00N 117.8(3) . . ?
C026 C025 H025 119.8 . . ?
C031 C025 H025 119.8 . . ?
C031 C025 C026 120.4(4) . . ?
C01Q C026 H026 119.9 . . ?
C025 C026 C01Q 120.2(4) . . ?
C025 C026 H026 119.9 . . ?
C00V C027 H027 120.7 . . ?
C01Z C027 C00V 118.5(4) . . ?
C01Z C027 H027 120.7 . . ?
C01H C028 H02J 109.5 . . ?
C01H C028 H02K 109.5 . . ?
C01H C028 H02M 109.5 . . ?
H02J C028 H02K 109.5 . . ?
H02J C028 H02M 109.5 . . ?
H02K C028 H02M 109.5 . . ?
C037 C029 H029 119.8 . . ?
C03G C029 H029 119.8 . . ?
C03G C029 C037 120.4(4) . . ?
C020 C02A H02D 109.5 . . ?
C020 C02A H02E 109.5 . . ?
C020 C02A H02F 109.5 . . ?
H02D C02A H02E 109.5 . . ?
H02D C02A H02F 109.5 . . ?
H02E C02A H02F 109.5 . . ?
C01I C02B H02N 120.0 . . ?
C01I C02B C039 120.1(4) . . ?
C039 C02B H02N 120.0 . . ?
C016 C02C C011 119.6(3) . . ?
C016 C02C C01W 116.3(3) . . ?
C01W C02C C011 124.0(3) . . ?
C01J C02D O00F 118.4(3) . . ?
C02U C02D O00F 116.1(3) . . ?
C02U C02D C01J 125.4(3) . . ?
H02O C02E H02Q 109.5 . . ?
H02O C02E H02R 109.5 . . ?
H02Q C02E H02R 109.5 . . ?
C02F C02E H02O 109.5 . . ?
C02F C02E H02Q 109.5 . . ?
C02F C02E H02R 109.5 . . ?
C016 C02F C02E 119.8(4) . . ?
C016 C02F C036 117.8(4) . . ?
C036 C02F C02E 122.5(4) . . ?
H02S C02G H02T 109.5 . . ?
H02S C02G H02U 109.5 . . ?
H02T C02G H02U 109.5 . . ?
C02K C02G H02S 109.5 . . ?
C02K C02G H02T 109.5 . . ?
C02K C02G H02U 109.5 . . ?
C03H O02H H6 109.5 . . ?
C018 C02I C02U 116.7(3) . . ?
C018 C02I C034 121.1(4) . . ?
C02U C02I C034 122.2(4) . . ?
O00M C02J H4 107.5 . . ?
O00M C02J C02N 107.6(4) . . ?
O00M C02J C03K 113.9(5) . . ?
C02N C02J H4 107.5 . . ?
C02N C02J C03K 112.6(4) . . ?
C03K C02J H4 107.5 . . ?
C01H C02K C02G 121.5(3) . . ?
C01T C02K C01H 117.6(3) . . ?
C01T C02K C02G 120.8(3) . . ?
C01B C02L H02L 120.0 . . ?
C01B C02L C02W 120.0(4) . . ?
C02W C02L H02L 120.0 . . ?
C01Z C02M H02V 120.3 . . ?
C01Z C02M C03A 119.5(4) . . ?
C03A C02M H02V 120.3 . . ?
C02J C02N H5 109.0 . . ?
C02J C02N H 109.0 . . ?
C02J C02N C03I 112.8(4) . . ?
H5 C02N H 107.8 . . ?
C03I C02N H5 109.0 . . ?
C03I C02N H 109.0 . . ?
C01F C02O O00E 117.9(3) . . ?
C01F C02O C01H 125.2(3) . . ?
C01H C02O O00E 116.8(3) . . ?
C01V C02P H02P 119.8 . . ?
C038 C02P C01V 120.5(5) . . ?
C038 C02P H02P 119.8 . . ?
C00U C02Q H02X 120.2 . . ?
C00U C02Q C039 119.7(5) . . ?
C039 C02Q H02X 120.2 . . ?
H02Y C02R HA 109.5 . . ?
H02Y C02R HB 109.5 . . ?
HA C02R HB 109.5 . . ?
C02U C02R H02Y 109.5 . . ?
C02U C02R HA 109.5 . . ?
C02U C02R HB 109.5 . . ?
C01J C02S C01W 114.5(3) . . ?
C01J C02S H02Z 108.6 . . ?
C01J C02S HC 108.6 . . ?
C01W C02S H02Z 108.6 . . ?
C01W C02S HC 108.6 . . ?
H02Z C02S HC 107.6 . . ?
C01U C02T H02G 109.5 . . ?
C01U C02T H02H 109.5 . . ?
C01U C02T H02I 109.5 . . ?
H02G C02T H02H 109.5 . . ?
H02G C02T H02I 109.5 . . ?
H02H C02T H02I 109.5 . . ?
C02D C02U C02I 118.1(4) . . ?
C02D C02U C02R 120.9(3) . . ?
C02I C02U C02R 121.0(3) . . ?
C02X C02V H02 119.9 . . ?
C02X C02V C035 120.1(5) . . ?
C035 C02V H02 119.9 . . ?
C01O C02W C02L 120.3(4) . . ?
C01O C02W H02W 119.8 . . ?
C02L C02W H02W 119.8 . . ?
C022 C02X H1 120.2 . . ?
C02V C02X C022 119.7(4) . . ?
C02V C02X H1 120.2 . . ?
C022 C02Y H2 120.1 . . ?
C022 C02Y C03C 119.8(4) . . ?
C03C C02Y H2 120.1 . . ?
H3 C02Z HD 109.5 . . ?
H3 C02Z HE 109.5 . . ?
HD C02Z HE 109.5 . . ?
C036 C02Z H3 109.5 . . ?
C036 C02Z HD 109.5 . . ?
C036 C02Z HE 109.5 . . ?
C00U C030 C01I 119.2(5) . . ?
C00U C030 H030 120.4 . . ?
C01I C030 H030 120.4 . . ?
C01L C031 H031 119.8 . . ?
C025 C031 C01L 120.5(4) . . ?
C025 C031 H031 119.8 . . ?
H8 C032 HF 109.5 . . ?
H8 C032 HG 109.5 . . ?
HF C032 HG 109.5 . . ?
C03F C032 H8 109.5 . . ?
C03F C032 HF 109.5 . . ?
C03F C032 HG 109.5 . . ?
C03F O033 H033 109.5 . . ?
C02I C034 H03A 109.5 . . ?
C02I C034 H03B 109.5 . . ?
C02I C034 H03C 109.5 . . ?
H03A C034 H03B 109.5 . . ?
H03A C034 H03C 109.5 . . ?
H03B C034 H03C 109.5 . . ?
C02V C035 H035 119.8 . . ?
C03C C035 C02V 120.4(4) . . ?
C03C C035 H035 119.8 . . ?
C013 C036 C02F 117.3(4) . . ?
C013 C036 C02Z 119.9(4) . . ?
C02F C036 C02Z 122.7(4) . . ?
C01V C037 P002 121.9(3) . . ?
C029 C037 P002 118.9(3) . . ?
C029 C037 C01V 119.1(4) . . ?
C02P C038 H038 119.9 . . ?
C03G C038 C02P 120.1(4) . . ?
C03G C038 H038 119.9 . . ?
C02B C039 C02Q 120.6(5) . . ?
C02B C039 H039 119.7 . . ?
C02Q C039 H039 119.7 . . ?
C00W C03A C02M 119.5(4) . . ?
C00W C03A H03D 120.2 . . ?
C02M C03A H03D 120.2 . . ?
C015 C03B O00G 118.2(3) . . ?
C01C C03B O00G 116.3(3) . . ?
C01C C03B C015 125.4(3) . . ?
C02Y C03C H03E 120.0 . . ?
C035 C03C C02Y 120.0(4) . . ?
C035 C03C H03E 120.0 . . ?
H03Z C03D HH 107.3 . . ?
C03H C03D H03Z 108.2 . . ?
C03H C03D HH 108.2 . . ?
C1 C03D H03Z 108.2 . . ?
C1 C03D HH 108.2 . . ?
C1 C03D C03H 116.5(6) . . ?
H03F C03E H03H 109.5 . . ?
H03F C03E H03I 109.5 . . ?
H03H C03E H03I 109.5 . . ?
C03I C03E H03F 109.5 . . ?
C03I C03E H03H 109.5 . . ?
C03I C03E H03I 109.5 . . ?
C032 C03F H9 107.5 . . ?
C032 C03F C03P 116.5(7) . . ?
O033 C03F C032 109.7(5) . . ?
O033 C03F H9 107.5 . . ?
O033 C03F C03P 108.0(7) . . ?
C03P C03F H9 107.5 . . ?
C029 C03G H03G 119.8 . . ?
C038 C03G C029 120.3(4) . . ?
C038 C03G H03G 119.8 . . ?
O02H C03H C03D 107.1(5) . . ?
O02H C03H H03 109.2 . . ?
O02H C03H C03J 106.3(5) . . ?
C03D C03H H03 109.2 . . ?
C03J C03H C03D 115.7(6) . . ?
C03J C03H H03 109.2 . . ?
C02N C03I H03J 108.8 . . ?
C02N C03I H03K 108.8 . . ?
C03E C03I C02N 114.0(6) . . ?
C03E C03I H03J 108.8 . . ?
C03E C03I H03K 108.8 . . ?
H03J C03I H03K 107.6 . . ?
C03H C03J H7 109.5 . . ?
C03H C03J HI 109.5 . . ?
C03H C03J HJ 109.5 . . ?
H7 C03J HI 109.5 . . ?
H7 C03J HJ 109.5 . . ?
HI C03J HJ 109.5 . . ?
C02J C03K H03L 109.5 . . ?
C02J C03K H03M 109.5 . . ?
C02J C03K H03N 109.5 . . ?
H03L C03K H03M 109.5 . . ?
H03L C03K H03N 109.5 . . ?
H03M C03K H03N 109.5 . . ?
H03O C03L H03P 109.5 . . ?
H03O C03L H03Q 109.5 . . ?
H03P C03L H03Q 109.5 . . ?
C03M C03L H03O 109.5 . . ?
C03M C03L H03P 109.5 . . ?
C03M C03L H03Q 109.5 . . ?
C03L C03M H03R 109.2 . . ?
C03L C03M H03S 109.2 . . ?
C03L C03M C03N 112.2(7) . . ?
H03R C03M H03S 107.9 . . ?
C03N C03M H03R 109.2 . . ?
C03N C03M H03S 109.2 . . ?
C03M C03N H03T 108.0 . . ?
C03M C03N H03U 108.0 . . ?
C03M C03N C03O 117.3(7) . . ?
H03T C03N H03U 107.2 . . ?
C03O C03N H03T 108.0 . . ?
C03O C03N H03U 108.0 . . ?
O010 C03O C03N 109.7(5) . . ?
O010 C03O H03V 108.9 . . ?
O010 C03O C03Q 111.7(7) . . ?
C03N C03O H03V 108.9 . . ?
C03Q C03O C03N 108.7(6) . . ?
C03Q C03O H03V 108.9 . . ?
C03F C03P H10 106.6 . . ?
C03F C03P HK 106.6 . . ?
H10 C03P HK 106.5 . . ?
C03R C03P C03F 123.0(8) . . ?
C03R C03P H10 106.6 . . ?
C03R C03P HK 106.6 . . ?
C03O C03Q H03W 109.5 . . ?
C03O C03Q H03X 109.5 . . ?
C03O C03Q H03Y 109.5 . . ?
H03W C03Q H03X 109.5 . . ?
H03W C03Q H03Y 109.5 . . ?
H03X C03Q H03Y 109.5 . . ?
C03P C03R H11 105.5 . . ?
C03P C03R HL 105.5 . . ?
C03P C03R C2 127.2(10) . . ?
H11 C03R HL 106.1 . . ?
C2 C03R H11 105.5 . . ?
C2 C03R HL 105.5 . . ?
C03R C2 H2A 109.5 . . ?
C03R C2 H2B 109.5 . . ?
C03R C2 H2C 109.5 . . ?
H2A C2 H2B 109.5 . . ?
H2A C2 H2C 109.5 . . ?
H2B C2 H2C 109.5 . . ?
C03D C1 H1A 108.6 . . ?
C03D C1 H1B 108.6 . . ?
H1A C1 H1B 107.5 . . ?
C3 C1 C03D 114.8(8) . . ?
C3 C1 H1A 108.6 . . ?
C3 C1 H1B 108.6 . . ?
C1 C3 H3A 109.5 . . ?
C1 C3 H3B 109.5 . . ?
C1 C3 H3C 109.5 . . ?
H3A C3 H3B 109.5 . . ?
H3A C3 H3C 109.5 . . ?
H3B C3 H3C 109.5 . . ?

loop_
_geom_bond_atom_site_label_1
_geom_bond_atom_site_label_2
_geom_bond_distance
_geom_bond_site_symmetry_2
_geom_bond_publ_flag
P001 O009 1.588(3) . ?
P001 O00N 1.575(3) . ?
P001 O00Q 1.465(3) . ?
P001 C01D 1.773(4) . ?
P002 O00B 1.586(3) . ?
P002 O00G 1.593(3) . ?
P002 O00O 1.461(3) . ?
P002 C037 1.775(4) . ?
P003 O00J 1.595(3) . ?
P003 O00K 1.579(3) . ?
P003 O00L 1.452(3) . ?
P003 C022 1.786(4) . ?
P004 O00A 1.593(3) . ?
P004 O00D 1.584(3) . ?
P004 O00I 1.458(3) . ?
P004 C01N 1.784(3) . ?
P005 O007 1.463(3) . ?
P005 O008 1.587(3) . ?
P005 O00E 1.584(3) . ?
P005 C01Z 1.786(4) . ?
P006 O00C 1.581(3) . ?
P006 O00F 1.599(3) . ?
P006 O00H 1.451(3) . ?
P006 C00U 1.782(4) . ?
O008 C018 1.411(4) . ?
O009 C00P 1.417(4) . ?
O00A C01R 1.415(4) . ?
O00B C012 1.415(4) . ?
O00C C013 1.406(4) . ?
O00D C023 1.405(4) . ?
O00E C02O 1.405(4) . ?
O00F C02D 1.423(4) . ?
O00G C03B 1.411(4) . ?
O00J C01T 1.430(4) . ?
O00K C016 1.414(4) . ?
O00M H00M 0.8400 . ?
O00M C02J 1.435(5) . ?
O00N C024 1.425(4) . ?
C00P C00Z 1.397(5) . ?
C00P C01U 1.380(5) . ?
C00R C00T 1.528(5) . ?
C00R C015 1.396(5) . ?
C00R C023 1.387(5) . ?
C00S H00A 0.9900 . ?
C00S H00B 0.9900 . ?
C00S C015 1.519(5) . ?
C00S C01M 1.524(5) . ?
C00T H00C 0.9900 . ?
C00T H00D 0.9900 . ?
C00T C01S 1.524(5) . ?
C00U C02Q 1.374(6) . ?
C00U C030 1.391(6) . ?
C00V H00V 0.9500 . ?
C00V C00W 1.365(6) . ?
C00V C027 1.395(6) . ?
C00W H00W 0.9500 . ?
C00W C03A 1.382(6) . ?
C00X C01G 1.508(6) . ?
C00X C01R 1.387(5) . ?
C00X C01U 1.406(5) . ?
C00Y C011 1.520(5) . ?
C00Y C01F 1.423(5) . ?
C00Y C01T 1.386(5) . ?
C00Z C017 1.524(5) . ?
C00Z C01S 1.398(5) . ?
O010 H010 0.8400 . ?
O010 C03O 1.430(7) . ?
C011 H01N 0.9900 . ?
C011 H01P 0.9900 . ?
C011 C02C 1.519(5) . ?
C012 C019 1.411(5) . ?
C012 C01M 1.395(5) . ?
C013 C01W 1.399(6) . ?
C013 C036 1.387(6) . ?
C014 H014 0.9500 . ?
C014 C01D 1.389(5) . ?
C014 C01O 1.390(6) . ?
C015 C03B 1.396(5) . ?
C016 C02C 1.392(5) . ?
C016 C02F 1.381(6) . ?
C017 H01A 0.9900 . ?
C017 H01B 0.9900 . ?
C017 C01Y 1.526(5) . ?
C018 C01K 1.389(5) . ?
C018 C02I 1.390(6) . ?
C019 C01E 1.388(5) . ?
C019 C01P 1.493(6) . ?
C01A H01R 0.9900 . ?
C01A H01S 0.9900 . ?
C01A C01F 1.525(5) . ?
C01A C01K 1.523(5) . ?
C01B H01C 0.9500 . ?
C01B C01D 1.394(6) . ?
C01B C02L 1.382(5) . ?
C01C C01X 1.509(6) . ?
C01C C020 1.398(5) . ?
C01C C03B 1.387(6) . ?
C01E C021 1.517(5) . ?
C01E C024 1.371(6) . ?
C01F C02O 1.390(5) . ?
C01G H01D 0.9800 . ?
C01G H01E 0.9800 . ?
C01G H01F 0.9800 . ?
C01H C028 1.503(5) . ?
C01H C02K 1.398(5) . ?
C01H C02O 1.401(5) . ?
C01I H01T 0.9500 . ?
C01I C02B 1.363(8) . ?
C01I C030 1.395(7) . ?
C01J C01K 1.409(5) . ?
C01J C02D 1.389(5) . ?
C01J C02S 1.525(4) . ?
C01L H01L 0.9500 . ?
C01L C01N 1.388(6) . ?
C01L C031 1.392(6) . ?
C01M C01Y 1.406(5) . ?
C01N C01Q 1.397(5) . ?
C01O H01O 0.9500 . ?
C01O C02W 1.367(7) . ?
C01P H01G 0.9800 . ?
C01P H01H 0.9800 . ?
C01P H01I 0.9800 . ?
C01Q H01Q 0.9500 . ?
C01Q C026 1.387(5) . ?
C01R C01S 1.397(5) . ?
C01T C02K 1.387(5) . ?
C01U C02T 1.512(5) . ?
C01V H01V 0.9500 . ?
C01V C02P 1.384(6) . ?
C01V C037 1.393(6) . ?
C01W C02C 1.405(5) . ?
C01W C02S 1.526(5) . ?
C01X H01J 0.9800 . ?
C01X H01K 0.9800 . ?
C01X H01M 0.9800 . ?
C01Y C024 1.401(5) . ?
C01Z C027 1.384(6) . ?
C01Z C02M 1.380(5) . ?
C020 C023 1.393(6) . ?
C020 C02A 1.497(6) . ?
C021 H02A 0.9800 . ?
C021 H02B 0.9800 . ?
C021 H02C 0.9800 . ?
C022 C02X 1.391(6) . ?
C022 C02Y 1.380(6) . ?
C025 H025 0.9500 . ?
C025 C026 1.384(7) . ?
C025 C031 1.362(7) . ?
C026 H026 0.9500 . ?
C027 H027 0.9500 . ?
C028 H02J 0.9800 . ?
C028 H02K 0.9800 . ?
C028 H02M 0.9800 . ?
C029 H029 0.9500 . ?
C029 C037 1.389(6) . ?
C029 C03G 1.382(6) . ?
C02A H02D 0.9800 . ?
C02A H02E 0.9800 . ?
C02A H02F 0.9800 . ?
C02B H02N 0.9500 . ?
C02B C039 1.370(7) . ?
C02D C02U 1.366(5) . ?
C02E H02O 0.9800 . ?
C02E H02Q 0.9800 . ?
C02E H02R 0.9800 . ?
C02E C02F 1.522(6) . ?
C02F C036 1.390(6) . ?
C02G H02S 0.9800 . ?
C02G H02T 0.9800 . ?
C02G H02U 0.9800 . ?
C02G C02K 1.505(5) . ?
O02H H6 0.8400 . ?
O02H C03H 1.417(7) . ?
C02I C02U 1.413(5) . ?
C02I C034 1.498(5) . ?
C02J H4 1.0000 . ?
C02J C02N 1.489(7) . ?
C02J C03K 1.490(8) . ?
C02L H02L 0.9500 . ?
C02L C02W 1.391(6) . ?
C02M H02V 0.9500 . ?
C02M C03A 1.389(6) . ?
C02N H5 0.9900 . ?
C02N H 0.9900 . ?
C02N C03I 1.528(7) . ?
C02P H02P 0.9500 . ?
C02P C038 1.382(7) . ?
C02Q H02X 0.9500 . ?
C02Q C039 1.387(6) . ?
C02R H02Y 0.9800 . ?
C02R HA 0.9800 . ?
C02R HB 0.9800 . ?
C02R C02U 1.524(6) . ?
C02S H02Z 0.9900 . ?
C02S HC 0.9900 . ?
C02T H02G 0.9800 . ?
C02T H02H 0.9800 . ?
C02T H02I 0.9800 . ?
C02V H02 0.9500 . ?
C02V C02X 1.383(6) . ?
C02V C035 1.383(7) . ?
C02W H02W 0.9500 . ?
C02X H1 0.9500 . ?
C02Y H2 0.9500 . ?
C02Y C03C 1.396(5) . ?
C02Z H3 0.9800 . ?
C02Z HD 0.9800 . ?
C02Z HE 0.9800 . ?
C02Z C036 1.510(6) . ?
C030 H030 0.9500 . ?
C031 H031 0.9500 . ?
C032 H8 0.9800 . ?
C032 HF 0.9800 . ?
C032 HG 0.9800 . ?
C032 C03F 1.478(9) . ?
O033 H033 0.8400 . ?
O033 C03F 1.408(6) . ?
C034 H03A 0.9800 . ?
C034 H03B 0.9800 . ?
C034 H03C 0.9800 . ?
C035 H035 0.9500 . ?
C035 C03C 1.370(8) . ?
C038 H038 0.9500 . ?
C038 C03G 1.358(8) . ?
C039 H039 0.9500 . ?
C03A H03D 0.9500 . ?
C03C H03E 0.9500 . ?
C03D H03Z 0.9900 . ?
C03D HH 0.9900 . ?
C03D C03H 1.501(8) . ?
C03D C1 1.460(10) . ?
C03E H03F 0.9800 . ?
C03E H03H 0.9800 . ?
C03E H03I 0.9800 . ?
C03E C03I 1.433(9) . ?
C03F H9 1.0000 . ?
C03F C03P 1.479(10) . ?
C03G H03G 0.9500 . ?
C03H H03 1.0000 . ?
C03H C03J 1.497(8) . ?
C03I H03J 0.9900 . ?
C03I H03K 0.9900 . ?
C03J H7 0.9800 . ?
C03J HI 0.9800 . ?
C03J HJ 0.9800 . ?
C03K H03L 0.9800 . ?
C03K H03M 0.9800 . ?
C03K H03N 0.9800 . ?
C03L H03O 0.9800 . ?
C03L H03P 0.9800 . ?
C03L H03Q 0.9800 . ?
C03L C03M 1.451(11) . ?
C03M H03R 0.9900 . ?
C03M H03S 0.9900 . ?
C03M C03N 1.484(9) . ?
C03N H03T 0.9900 . ?
C03N H03U 0.9900 . ?
C03N C03O 1.565(10) . ?
C03O H03V 1.0000 . ?
C03O C03Q 1.481(9) . ?
C03P H10 0.9900 . ?
C03P HK 0.9900 . ?
C03P C03R 1.363(11) . ?
C03Q H03W 0.9800 . ?
C03Q H03X 0.9800 . ?
C03Q H03Y 0.9800 . ?
C03R H11 0.9900 . ?
C03R HL 0.9900 . ?
C03R C2 1.438(11) . ?
C2 H2A 0.9800 . ?
C2 H2B 0.9800 . ?
C2 H2C 0.9800 . ?
C1 H1A 0.9900 . ?
C1 H1B 0.9900 . ?
C1 C3 1.451(11) . ?
C3 H3A 0.9800 . ?
C3 H3B 0.9800 . ?
C3 H3C 0.9800 . ?

loop_
_geom_torsion_atom_site_label_1
_geom_torsion_atom_site_label_2
_geom_torsion_atom_site_label_3
_geom_torsion_atom_site_label_4
_geom_torsion
_geom_torsion_site_symmetry_1
_geom_torsion_site_symmetry_2
_geom_torsion_site_symmetry_3
_geom_torsion_site_symmetry_4
_geom_torsion_publ_flag
P001 O009 C00P C00Z -86.9(4) . . . . ?
P001 O009 C00P C01U 96.9(3) . . . . ?
P001 O00N C024 C01E -100.6(4) . . . . ?
P001 O00N C024 C01Y 84.6(4) . . . . ?
P002 O00B C012 C019 100.2(4) . . . . ?
P002 O00B C012 C01M -84.7(4) . . . . ?
P002 O00G C03B C015 85.4(4) . . . . ?
P002 O00G C03B C01C -98.7(4) . . . . ?
P003 O00J C01T C00Y -84.7(4) . . . . ?
P003 O00J C01T C02K 100.0(3) . . . . ?
P003 O00K C016 C02C 85.5(4) . . . . ?
P003 O00K C016 C02F -100.6(4) . . . . ?
P003 C022 C02X C02V 175.9(4) . . . . ?
P003 C022 C02Y C03C -175.7(4) . . . . ?
P004 O00A C01R C00X -101.6(3) . . . . ?
P004 O00A C01R C01S 82.4(4) . . . . ?
P004 O00D C023 C00R -84.6(4) . . . . ?
P004 O00D C023 C020 100.8(4) . . . . ?
P004 C01N C01Q C026 175.2(4) . . . . ?
P005 O008 C018 C01K -84.9(4) . . . . ?
P005 O008 C018 C02I 100.1(4) . . . . ?
P005 O00E C02O C01F 84.4(4) . . . . ?
P005 O00E C02O C01H -99.5(4) . . . . ?
P005 C01Z C027 C00V -178.1(3) . . . . ?
P005 C01Z C02M C03A 177.8(3) . . . . ?
P006 O00C C013 C01W -84.8(4) . . . . ?
P006 O00C C013 C036 99.0(4) . . . . ?
P006 O00F C02D C01J 83.7(4) . . . . ?
P006 O00F C02D C02U -101.0(4) . . . . ?
P006 C00U C02Q C039 -175.4(4) . . . . ?
P006 C00U C030 C01I 175.5(4) . . . . ?
O007 P005 O008 C018 -39.6(3) . . . . ?
O007 P005 O00E C02O 39.2(3) . . . . ?
O007 P005 C01Z C027 -172.5(3) . . . . ?
O007 P005 C01Z C02M 9.7(4) . . . . ?
O008 P005 O00E C02O -87.1(3) . . . . ?
O008 P005 C01Z C027 -45.6(4) . . . . ?
O008 P005 C01Z C02M 136.6(3) . . . . ?
O008 C018 C01K C01A 6.5(5) . . . . ?
O008 C018 C01K C01J -170.5(3) . . . . ?
O008 C018 C02I C02U 172.6(3) . . . . ?
O008 C018 C02I C034 -8.8(6) . . . . ?
O009 P001 O00N C024 -84.5(3) . . . . ?
O009 P001 C01D C014 113.1(3) . . . . ?
O009 P001 C01D C01B -64.5(4) . . . . ?
O009 C00P C00Z C017 6.9(5) . . . . ?
O009 C00P C00Z C01S -171.7(3) . . . . ?
O009 C00P C01U C00X 173.0(3) . . . . ?
O009 C00P C01U C02T -6.3(6) . . . . ?
O00A P004 O00D C023 91.5(3) . . . . ?
O00A P004 C01N C01L -71.7(4) . . . . ?
O00A P004 C01N C01Q 113.3(3) . . . . ?
O00A C01R C01S C00T -5.3(5) . . . . ?
O00A C01R C01S C00Z 172.1(3) . . . . ?
O00B P002 O00G C03B -89.3(3) . . . . ?
O00B P002 C037 C01V -87.7(4) . . . . ?
O00B P002 C037 C029 88.1(4) . . . . ?
O00B C012 C019 C01E 169.8(3) . . . . ?
O00B C012 C019 C01P -10.8(6) . . . . ?
O00B C012 C01M C00S 7.2(5) . . . . ?
O00B C012 C01M C01Y -170.4(3) . . . . ?
O00C P006 O00F C02D -88.5(3) . . . . ?
O00C P006 C00U C02Q -15.0(4) . . . . ?
O00C P006 C00U C030 166.6(4) . . . . ?
O00C C013 C01W C02C -173.3(3) . . . . ?
O00C C013 C01W C02S 4.3(5) . . . . ?
O00C C013 C036 C02F 175.9(4) . . . . ?
O00C C013 C036 C02Z -1.1(6) . . . . ?
O00D P004 O00A C01R -89.2(3) . . . . ?
O00D P004 C01N C01L -179.0(3) . . . . ?
O00D P004 C01N C01Q 6.0(4) . . . . ?
O00E P005 O008 C018 86.4(3) . . . . ?
O00E P005 C01Z C027 62.5(4) . . . . ?
O00E P005 C01Z C02M -115.3(3) . . . . ?
O00F P006 O00C C013 89.4(3) . . . . ?
O00F P006 C00U C02Q 92.1(4) . . . . ?
O00F P006 C00U C030 -86.3(4) . . . . ?
O00F C02D C02U C02I -170.2(4) . . . . ?
O00F C02D C02U C02R 9.5(6) . . . . ?
O00G P002 O00B C012 88.0(3) . . . . ?
O00G P002 C037 C01V 19.1(4) . . . . ?
O00G P002 C037 C029 -165.1(3) . . . . ?
O00H P006 O00C C013 -36.6(4) . . . . ?
O00H P006 O00F C02D 38.7(3) . . . . ?
O00H P006 C00U C02Q -142.8(4) . . . . ?
O00H P006 C00U C030 38.7(4) . . . . ?
O00I P004 O00A C01R 37.4(3) . . . . ?
O00I P004 O00D C023 -34.0(3) . . . . ?
O00I P004 C01N C01L 54.3(4) . . . . ?
O00I P004 C01N C01Q -120.7(4) . . . . ?
O00J P003 O00K C016 -91.6(3) . . . . ?
O00J P003 C022 C02X 76.6(4) . . . . ?
O00J P003 C022 C02Y -108.6(4) . . . . ?
O00J C01T C02K C01H 171.9(3) . . . . ?
O00J C01T C02K C02G -8.9(5) . . . . ?
O00K P003 O00J C01T 90.0(3) . . . . ?
O00K P003 C022 C02X -176.9(3) . . . . ?
O00K P003 C022 C02Y -2.1(4) . . . . ?
O00K C016 C02C C011 -5.6(5) . . . . ?
O00K C016 C02C C01W 171.7(3) . . . . ?
O00K C016 C02F C02E 10.4(6) . . . . ?
O00K C016 C02F C036 -169.3(4) . . . . ?
O00L P003 O00J C01T -37.1(3) . . . . ?
O00L P003 O00K C016 33.9(3) . . . . ?
O00L P003 C022 C02X -49.4(4) . . . . ?
O00L P003 C022 C02Y 125.4(4) . . . . ?
O00M C02J C02N C03I -56.7(6) . . . . ?
O00N P001 O009 C00P 86.1(3) . . . . ?
O00N P001 C01D C014 -138.9(3) . . . . ?
O00N P001 C01D C01B 43.6(4) . . . . ?
O00O P002 O00B C012 -38.6(3) . . . . ?
O00O P002 O00G C03B 36.1(3) . . . . ?
O00O P002 C037 C01V 146.8(3) . . . . ?
O00O P002 C037 C029 -37.3(4) . . . . ?
C00P C00Z C017 C01Y 88.6(4) . . . . ?
C00P C00Z C01S C00T 176.5(3) . . . . ?
C00P C00Z C01S C01R -0.9(5) . . . . ?
O00Q P001 O009 C00P -41.1(3) . . . . ?
O00Q P001 O00N C024 42.4(3) . . . . ?
O00Q P001 C01D C014 -11.8(4) . . . . ?
O00Q P001 C01D C01B 170.6(3) . . . . ?
C00R C00T C01S C00Z 95.7(4) . . . . ?
C00R C00T C01S C01R -87.0(4) . . . . ?
C00R C015 C03B O00G 173.2(3) . . . . ?
C00R C015 C03B C01C -2.3(6) . . . . ?
C00S C015 C03B O00G -3.9(5) . . . . ?
C00S C015 C03B C01C -179.5(4) . . . . ?
C00S C01M C01Y C017 1.0(5) . . . . ?
C00S C01M C01Y C024 -177.2(3) . . . . ?
C00T C00R C015 C00S 1.8(5) . . . . ?
C00T C00R C015 C03B -175.2(3) . . . . ?
C00T C00R C023 O00D 4.4(5) . . . . ?
C00T C00R C023 C020 178.4(4) . . . . ?
C00U P006 O00C C013 -165.7(3) . . . . ?
C00U P006 O00F C02D 166.4(3) . . . . ?
C00U C02Q C039 C02B -0.9(9) . . . . ?
C00V C00W C03A C02M 0.5(7) . . . . ?
C00W C00V C027 C01Z 0.8(6) . . . . ?
C00X C01R C01S C00T 179.0(4) . . . . ?
C00X C01R C01S C00Z -3.6(6) . . . . ?
C00Y C011 C02C C016 -86.1(4) . . . . ?
C00Y C011 C02C C01W 96.8(4) . . . . ?
C00Y C01F C02O O00E 172.3(3) . . . . ?
C00Y C01F C02O C01H -3.4(6) . . . . ?
C00Y C01T C02K C01H -2.9(6) . . . . ?
C00Y C01T C02K C02G 176.2(4) . . . . ?
C00Z C00P C01U C00X -2.8(6) . . . . ?
C00Z C00P C01U C02T 177.8(4) . . . . ?
C00Z C017 C01Y C01M 95.7(4) . . . . ?
C00Z C017 C01Y C024 -86.1(4) . . . . ?
C011 C00Y C01F C01A 0.8(5) . . . . ?
C011 C00Y C01F C02O -176.8(3) . . . . ?
C011 C00Y C01T O00J 5.3(5) . . . . ?
C011 C00Y C01T C02K -179.9(4) . . . . ?
C012 C019 C01E C021 -178.4(4) . . . . ?
C012 C019 C01E C024 1.2(6) . . . . ?
C012 C01M C01Y C017 178.6(3) . . . . ?
C012 C01M C01Y C024 0.3(5) . . . . ?
C013 C01W C02C C011 175.5(3) . . . . ?
C013 C01W C02C C016 -1.6(5) . . . . ?
C013 C01W C02S C01J 89.6(4) . . . . ?
C014 C01O C02W C02L 0.0(7) . . . . ?
C015 C00R C00T C01S -95.8(4) . . . . ?
C015 C00R C023 O00D -172.3(3) . . . . ?
C015 C00R C023 C020 1.8(6) . . . . ?
C015 C00S C01M C012 86.1(4) . . . . ?
C015 C00S C01M C01Y -96.3(4) . . . . ?
C016 C02F C036 C013 -3.1(6) . . . . ?
C016 C02F C036 C02Z 173.8(4) . . . . ?
C017 C00Z C01S C00T -2.1(6) . . . . ?
C017 C00Z C01S C01R -179.4(3) . . . . ?
C017 C01Y C024 O00N -8.1(5) . . . . ?
C017 C01Y C024 C01E 177.5(4) . . . . ?
C018 C02I C02U C02D -2.2(6) . . . . ?
C018 C02I C02U C02R 178.1(4) . . . . ?
C019 C012 C01M C00S -178.0(4) . . . . ?
C019 C012 C01M C01Y 4.3(6) . . . . ?
C019 C01E C024 O00N -171.0(3) . . . . ?
C019 C01E C024 C01Y 3.4(6) . . . . ?
C01A C01F C02O O00E -5.4(5) . . . . ?
C01A C01F C02O C01H 178.9(3) . . . . ?
C01B C02L C02W C01O -0.8(7) . . . . ?
C01C C020 C023 O00D 170.5(4) . . . . ?
C01C C020 C023 C00R -3.8(6) . . . . ?
C01D P001 O009 C00P -167.4(3) . . . . ?
C01D P001 O00N C024 170.4(3) . . . . ?
C01D C014 C01O C02W 0.4(7) . . . . ?
C01D C01B C02L C02W 1.0(6) . . . . ?
C01F C00Y C011 C02C -95.4(4) . . . . ?
C01F C00Y C01T O00J -171.2(3) . . . . ?
C01F C00Y C01T C02K 3.5(6) . . . . ?
C01F C01A C01K C018 87.6(4) . . . . ?
C01F C01A C01K C01J -95.7(4) . . . . ?
C01G C00X C01R O00A 8.8(6) . . . . ?
C01G C00X C01R C01S -175.5(4) . . . . ?
C01G C00X C01U C00P 178.7(4) . . . . ?
C01G C00X C01U C02T -1.9(6) . . . . ?
C01I C02B C039 C02Q -1.2(9) . . . . ?
C01J C02D C02U C02I 4.8(6) . . . . ?
C01J C02D C02U C02R -175.6(4) . . . . ?
C01K C018 C02I C02U -2.1(6) . . . . ?
C01K C018 C02I C034 176.6(4) . . . . ?
C01K C01A C01F C00Y 94.2(4) . . . . ?
C01K C01A C01F C02O -88.2(4) . . . . ?
C01K C01J C02D O00F 172.1(3) . . . . ?
C01K C01J C02D C02U -2.8(6) . . . . ?
C01K C01J C02S C01W 95.3(4) . . . . ?
C01L C01N C01Q C026 0.3(7) . . . . ?
C01M C00S C015 C00R 92.2(4) . . . . ?
C01M C00S C015 C03B -90.8(4) . . . . ?
C01M C012 C019 C01E -5.1(6) . . . . ?
C01M C012 C019 C01P 174.3(4) . . . . ?
C01M C01Y C024 O00N 170.2(3) . . . . ?
C01M C01Y C024 C01E -4.2(6) . . . . ?
C01N P004 O00A C01R 165.2(3) . . . . ?
C01N P004 O00D C023 -161.3(3) . . . . ?
C01N C01L C031 C025 0.0(7) . . . . ?
C01N C01Q C026 C025 -0.2(7) . . . . ?
C01O C014 C01D P001 -177.8(3) . . . . ?
C01O C014 C01D C01B -0.2(6) . . . . ?
C01P C019 C01E C021 2.2(7) . . . . ?
C01P C019 C01E C024 -178.2(4) . . . . ?
C01R C00X C01U C00P -1.6(6) . . . . ?
C01R C00X C01U C02T 177.7(4) . . . . ?
C01S C00Z C017 C01Y -92.9(4) . . . . ?
C01T C00Y C011 C02C 88.2(4) . . . . ?
C01T C00Y C01F C01A 177.3(3) . . . . ?
C01T C00Y C01F C02O -0.3(5) . . . . ?
C01U C00P C00Z C017 -177.3(4) . . . . ?
C01U C00P C00Z C01S 4.1(6) . . . . ?
C01U C00X C01R O00A -170.9(3) . . . . ?
C01U C00X C01R C01S 4.9(6) . . . . ?
C01V C02P C038 C03G 0.8(9) . . . . ?
C01W C013 C036 C02F 0.0(6) . . . . ?
C01W C013 C036 C02Z -177.0(4) . . . . ?
C01X C01C C020 C023 -174.9(4) . . . . ?
C01X C01C C020 C02A 2.9(7) . . . . ?
C01X C01C C03B O00G 2.2(6) . . . . ?
C01X C01C C03B C015 177.8(4) . . . . ?
C01Z P005 O008 C018 -167.4(3) . . . . ?
C01Z P005 O00E C02O 165.3(3) . . . . ?
C01Z C02M C03A C00W -0.1(7) . . . . ?
C020 C01C C03B O00G -175.3(4) . . . . ?
C020 C01C C03B C015 0.3(6) . . . . ?
C021 C01E C024 O00N 8.6(6) . . . . ?
C021 C01E C024 C01Y -177.0(4) . . . . ?
C022 P003 O00J C01T -164.9(3) . . . . ?
C022 P003 O00K C016 161.4(3) . . . . ?
C022 C02Y C03C C035 0.4(8) . . . . ?
C023 C00R C00T C01S 87.7(4) . . . . ?
C023 C00R C015 C00S 178.3(3) . . . . ?
C023 C00R C015 C03B 1.3(5) . . . . ?
C026 C025 C031 C01L 0.0(8) . . . . ?
C027 C00V C00W C03A -0.8(6) . . . . ?
C027 C01Z C02M C03A 0.1(6) . . . . ?
C028 C01H C02K C01T 178.9(4) . . . . ?
C028 C01H C02K C02G -0.2(6) . . . . ?
C028 C01H C02O O00E 8.5(5) . . . . ?
C028 C01H C02O C01F -175.8(4) . . . . ?
C02A C020 C023 O00D -7.4(6) . . . . ?
C02A C020 C023 C00R 178.4(4) . . . . ?
C02B C01I C030 C00U 0.9(8) . . . . ?
C02C C016 C02F C02E -176.2(4) . . . . ?
C02C C016 C02F C036 4.1(6) . . . . ?
C02C C01W C02S C01J -92.9(4) . . . . ?
C02D C01J C01K C018 -1.6(5) . . . . ?
C02D C01J C01K C01A -178.4(3) . . . . ?
C02D C01J C02S C01W -86.6(4) . . . . ?
C02E C02F C036 C013 177.2(4) . . . . ?
C02E C02F C036 C02Z -5.9(7) . . . . ?
C02F C016 C02C C011 -178.9(4) . . . . ?
C02F C016 C02C C01W -1.6(6) . . . . ?
C02I C018 C01K C01A -179.0(4) . . . . ?
C02I C018 C01K C01J 4.1(6) . . . . ?
C02J C02N C03I C03E -157.9(7) . . . . ?
C02K C01H C02O O00E -171.8(3) . . . . ?
C02K C01H C02O C01F 4.0(6) . . . . ?
C02L C01B C01D P001 177.0(3) . . . . ?
C02L C01B C01D C014 -0.6(6) . . . . ?
C02M C01Z C027 C00V -0.4(6) . . . . ?
C02O C01H C02K C01T -0.8(5) . . . . ?
C02O C01H C02K C02G -179.9(4) . . . . ?
C02P C01V C037 P002 175.5(4) . . . . ?
C02P C01V C037 C029 -0.4(7) . . . . ?
C02P C038 C03G C029 0.3(8) . . . . ?
C02Q C00U C030 C01I -3.0(7) . . . . ?
C02S C01J C01K C018 176.5(3) . . . . ?
C02S C01J C01K C01A -0.3(6) . . . . ?
C02S C01J C02D O00F -6.1(5) . . . . ?
C02S C01J C02D C02U 179.1(4) . . . . ?
C02S C01W C02C C011 -2.0(6) . . . . ?
C02S C01W C02C C016 -179.2(3) . . . . ?
C02V C035 C03C C02Y 0.3(8) . . . . ?
C02X C022 C02Y C03C -1.0(7) . . . . ?
C02X C02V C035 C03C -0.3(8) . . . . ?
C02Y C022 C02X C02V 1.0(7) . . . . ?
C030 C00U C02Q C039 3.0(8) . . . . ?
C030 C01I C02B C039 1.2(8) . . . . ?
C031 C01L C01N P004 -175.2(4) . . . . ?
C031 C01L C01N C01Q -0.1(7) . . . . ?
C031 C025 C026 C01Q 0.1(8) . . . . ?
C032 C03F C03P C03R 88.2(12) . . . . ?
O033 C03F C03P C03R -147.9(11) . . . . ?
C034 C02I C02U C02D 179.1(4) . . . . ?
C034 C02I C02U C02R -0.6(7) . . . . ?
C035 C02V C02X C022 -0.3(8) . . . . ?
C036 C013 C01W C02C 2.5(6) . . . . ?
C036 C013 C01W C02S -179.9(4) . . . . ?
C037 P002 O00B C012 -166.5(3) . . . . ?
C037 P002 O00G C03B 165.2(3) . . . . ?
C037 C01V C02P C038 -0.7(8) . . . . ?
C037 C029 C03G C038 -1.4(8) . . . . ?
C03B C01C C020 C023 2.6(6) . . . . ?
C03B C01C C020 C02A -179.6(4) . . . . ?
C03F C03P C03R C2 170.8(10) . . . . ?
C03G C029 C037 P002 -174.5(4) . . . . ?
C03G C029 C037 C01V 1.4(7) . . . . ?
C03H C03D C1 C3 178.6(10) . . . . ?
C03K C02J C02N C03I 177.1(5) . . . . ?
C03L C03M C03N C03O 167.7(8) . . . . ?
C03M C03N C03O O010 -58.8(9) . . . . ?
C03M C03N C03O C03Q 178.9(8) . . . . ?
C1 C03D C03H O02H -164.8(7) . . . . ?
C1 C03D C03H C03J 76.9(9) . . . . ?
